data_7706959
loop_
_publ_author_name
'Mikami, Kaiyu'
'Hui, Shen'
'Kubo, Kazuyuki'
'Kume, Shoko'
'Mizuta, Tsutomu'

_publ_section_title
;
 The
 [Ag<sub>25</sub>Cu<sub>4</sub>H<sub>8</sub>Br<sub>6</sub>(CCPh)<sub>12</sub>(PPh<sub>3</sub>)<sub>12</sub>]<sup>3+</sup>&#x2009;:&#x2009;Ag<sub>13</sub>H<sub>8</sub>
 silver hydride core protected by
 [CuAg<sub>3</sub>(CCPh)<sub>3</sub>(PPh<sub>3</sub>)<sub>3</sub>]<sup>+</sup>
 motifs.
;
_journal_issue 16
_journal_name_full 'Dalton transactions (Cambridge, England : 2003)'
_journal_page_first 5659
_journal_page_last 5665
_journal_paper_doi 10.1039/d1dt00294e
_journal_volume 50
_journal_year 2021
_chemical_formula_sum 'C378 H309 Ag26 B3 Cl7 Cu4 F12 P15'
_chemical_formula_weight 8883.14
_space_group_crystal_system trigonal
_space_group_IT_number 146
_space_group_name_Hall 'R 3'
_space_group_name_H-M_alt 'R 3 :H'
_atom_sites_solution_hydrogens geom
_audit_update_record
;
2021-01-15 deposited with the CCDC.	2021-03-15 downloaded from the CCDC.
;
_cell_angle_alpha 90
_cell_angle_beta 90
_cell_angle_gamma 120
_cell_formula_units_Z 3
_cell_length_a 26.339(4)
_cell_length_b 26.339
_cell_length_c 47.891(8)
_cell_measurement_reflns_used 1661
_cell_measurement_temperature 173.(2)
_cell_measurement_theta_max 22.2169
_cell_measurement_theta_min 2.0136
_cell_volume 28773(6)
_computing_cell_refinement 'SAINT V8.34A (Bruker AXS Inc., 2013)'
_computing_data_collection 'APEX2(Bruker AXS)'
_computing_data_reduction 'SAINT V8.34A (Bruker AXS Inc., 2013)'
_computing_molecular_graphics 'XSHELL V6.3.1(Bruker AXS)'
_computing_publication_material 'Generate Report (Bruker AXS)'
_computing_structure_refinement 'SHELXL-2017/1 (Sheldrick, 2017)'
_diffrn_ambient_temperature 173.(2)
_diffrn_detector_area_resol_mean 8.3333
_diffrn_measured_fraction_theta_full 0.999
_diffrn_measured_fraction_theta_max 0.999
_diffrn_measurement_device_type 'Bruker D8 goniometer'
_diffrn_measurement_method 'omega scans'
_diffrn_radiation_monochromator 'multilayered conforcal mirror'
_diffrn_radiation_type MoKa
_diffrn_radiation_wavelength 0.71073
_diffrn_reflns_av_R_equivalents 0.0334
_diffrn_reflns_av_unetI/netI 0.0640
_diffrn_reflns_limit_h_max 33
_diffrn_reflns_limit_h_min -33
_diffrn_reflns_limit_k_max 19
_diffrn_reflns_limit_k_min -33
_diffrn_reflns_limit_l_max 59
_diffrn_reflns_limit_l_min -61
_diffrn_reflns_number 52832
_diffrn_reflns_theta_full 27.30
_diffrn_reflns_theta_max 27.30
_diffrn_reflns_theta_min 1.83
_diffrn_source 'rotating-anode X-ray tube'
_diffrn_source_type 'Bruker Turbo X-ray Source'
_exptl_absorpt_coefficient_mu 1.674
_exptl_absorpt_correction_T_max 0.82
_exptl_absorpt_correction_T_min 0.67
_exptl_absorpt_correction_type multi-scan
_exptl_absorpt_process_details 'SADABS V2012/1 (Bruker AXS Inc.)'
_exptl_crystal_colour 'clear light purple'
_exptl_crystal_density_diffrn 1.538
_exptl_crystal_density_method 'not measured'
_exptl_crystal_description block
_exptl_crystal_F_000 13146
_exptl_crystal_size_max 0.200
_exptl_crystal_size_mid 0.190
_exptl_crystal_size_min 0.120
_refine_diff_density_max 1.977
_refine_diff_density_min -1.077
_refine_ls_abs_structure_details
;

Refined as an inversion twin.
;
_refine_ls_abs_structure_Flack 0.44(3)
_refine_ls_extinction_method none
_refine_ls_goodness_of_fit_ref 1.070
_refine_ls_hydrogen_treatment constr
_refine_ls_matrix_type full
_refine_ls_number_parameters 1337
_refine_ls_number_reflns 27636
_refine_ls_number_restraints 2
_refine_ls_restrained_S_all 1.070
_refine_ls_R_factor_all 0.0828
_refine_ls_R_factor_gt 0.0548
_refine_ls_shift/su_max 0.001
_refine_ls_shift/su_mean 0.000
_refine_ls_structure_factor_coef Fsqd
_refine_ls_weighting_details 'w=1/[\s^2^(Fo^2^)+(0.0653P)^2^+231.9049P] where P=(Fo^2^+2Fc^2^)/3'
_refine_ls_weighting_scheme calc
_refine_ls_wR_factor_gt 0.1308
_refine_ls_wR_factor_ref 0.1459
_reflns_d_resolution_high 0.7709
_reflns_number_gt 20630
_reflns_number_total 27636
_reflns_threshold_expression 'I > 2\s(I)'
_cod_data_source_file d1dt00294e2.cif
_cod_data_source_block 20190309_mikami364_3
_cod_depositor_comments
;
The following automatic conversions were performed:

data item '_exptl_absorpt_correction_type' value 'Multi-Scan' was
changed to 'multi-scan' in accordance with the
/home/data/users/saulius/crontab/automatic-downloads/rss-feeds/RSC/lib/dictionaries/cif_core.dic
dictionary named 'cif_core.dic' version 2.4.2 last updated on
2011-04-26.

Automatic conversion script
Id: cif_fix_values 7556 2019-12-06 15:28:31Z antanas 

 Adding full bibliography for 7706956--7706960.cif.
;
_cod_original_cell_volume 28773.(11)
_cod_original_sg_symbol_H-M 'R 3'
_cod_database_code 7706959
_platon_squeeze_void_probe_radius 1.20
_shelx_title ' 20190309_mikami364_rho_a.res in R3                 '
_shelx_f_calc_maximum 2088.48
_shelx_f_squared_multiplier 1.000

loop_
_space_group_symop_operation_xyz
'x, y, z'
'-y, x-y, z'
'-x+y, -x, z'
'x+2/3, y+1/3, z+1/3'
'-y+2/3, x-y+1/3, z+1/3'
'-x+y+2/3, -x+1/3, z+1/3'
'x+1/3, y+2/3, z+2/3'
'-y+1/3, x-y+2/3, z+2/3'
'-x+y+1/3, -x+2/3, z+2/3'

loop_
_symmetry_equiv_pos_as_xyz
x,y,z
-y,x-y,z
-x+y,-x,z
1/3+x,2/3+y,2/3+z
1/3-y,2/3+x-y,2/3+z
1/3-x+y,2/3-x,2/3+z
2/3+x,1/3+y,1/3+z
2/3-y,1/3+x-y,1/3+z
2/3-x+y,1/3-x,1/3+z

loop_
_atom_site_type_symbol
_atom_site_label
_atom_site_fract_x
_atom_site_fract_y
_atom_site_fract_z
_atom_site_U_iso_or_equiv
_atom_site_adp_type
_atom_site_calc_flag
_atom_site_refinement_flags_adp
_atom_site_refinement_flags_occupancy
_atom_site_refinement_flags_posn
_atom_site_occupancy
_atom_site_disorder_assembly
_atom_site_disorder_group
Ag Ag1 0.333333 0.666667 0.50405(3) 0.0277(3) Uani d T P S 1.0 . .
Ag Ag2 0.40380(4) 0.71245(4) 0.55678(2) 0.0369(2) Uani d . . . 1.0 . .
Ag Ag3 0.42637(4) 0.63226(4) 0.50952(2) 0.0368(2) Uani d . . . 1.0 . .
Ag Ag4 0.45454(4) 0.76635(4) 0.49355(2) 0.0366(2) Uani d . . . 1.0 . .
Ag Ag5 0.36483(4) 0.74935(4) 0.45544(2) 0.0364(2) Uani d . . . 1.0 . .
Ag Ag6 0.51319(5) 0.65263(5) 0.56881(2) 0.0410(2) Uani d . . . 1.0 . .
Ag Ag7 0.54283(4) 0.83761(4) 0.56268(2) 0.0404(2) Uani d . . . 1.0 . .
Ag Ag8 0.58644(4) 0.75955(5) 0.49038(2) 0.0421(2) Uani d . . . 1.0 . .
Ag Ag9 0.44995(4) 0.72163(4) 0.39673(2) 0.0375(2) Uani d . . . 1.0 . .
Ag Ag10 1.0 1.0 0.34892(4) 0.0407(4) Uani d T P S 1.0 . .
Cu Cu1 0.51392(6) 0.73663(6) 0.53480(3) 0.0299(3) Uani d . . . 1.0 . .
Cu Cu2 0.333333 0.666667 0.41044(5) 0.0293(5) Uani d T P S 1.0 . .
Cl Cl1 0.49818(10) 0.73139(11) 0.44887(5) 0.0219(5) Uani d . . . 1.0 . .
Cl Cl2 0.39772(10) 0.56719(11) 0.55935(6) 0.0222(5) Uani d . . . 1.0 . .
Cl Cl3 1.0 1.0 0.29458(17) 0.077(2) Uani d T P S 1.0 . .
P P1 0.57437(15) 0.62170(15) 0.59190(8) 0.0383(8) Uani d . . . 1.0 . .
P P2 0.60844(15) 0.90761(14) 0.59589(8) 0.0354(7) Uani d . . . 1.0 . .
P P3 0.68619(14) 0.81236(16) 0.47484(8) 0.0387(8) Uani d . . . 1.0 . .
P P4 0.51521(14) 0.73675(15) 0.35837(7) 0.0337(7) Uani d . . . 1.0 . .
P P5 0.90269(14) 0.98688(15) 0.36407(9) 0.0390(8) Uani d . . . 1.0 . .
C C1 0.4961(5) 0.7337(5) 0.5756(3) 0.034(3) Uani d . . . 1.0 . .
C C2 0.4804(5) 0.7230(5) 0.5999(3) 0.037(3) Uani d . . . 1.0 . .
C C3 0.4641(6) 0.7120(6) 0.6294(3) 0.038(3) Uani d . . . 1.0 . .
C C4 0.4181(7) 0.6586(8) 0.6375(3) 0.059(4) Uani d . . . 1.0 . .
H H4 0.39626 0.629684 0.623815 0.071 Uiso calc U . R 1.0 . .
C C5 0.4033(7) 0.6465(8) 0.6654(4) 0.063(5) Uani d . . . 1.0 . .
H H5 0.368967 0.611084 0.670499 0.076 Uiso calc U . R 1.0 . .
C C6 0.4374(8) 0.6849(9) 0.6858(4) 0.063(4) Uani d . . . 1.0 . .
C C7 0.4830(7) 0.7402(9) 0.6776(3) 0.058(4) Uani d . . . 1.0 . .
H H7 0.505288 0.769001 0.691217 0.069 Uiso calc U . R 1.0 . .
C C8 0.4954(7) 0.7527(6) 0.6488(3) 0.047(3) Uani d . . . 1.0 . .
H H8 0.526209 0.790108 0.643118 0.056 Uiso calc U . R 1.0 . .
C C9 0.4253(11) 0.6703(12) 0.7169(4) 0.096(7) Uani d . . . 1.0 . .
H H9A 0.393808 0.677248 0.723044 0.144 Uiso calc U . R 1.0 . .
H H9B 0.460938 0.695273 0.727656 0.144 Uiso calc U . R 1.0 . .
H H9C 0.413491 0.629044 0.719945 0.144 Uiso calc U . R 1.0 . .
C C11 0.5486(5) 0.8145(5) 0.5153(3) 0.031(3) Uani d . . . 1.0 . .
C C12 0.5625(6) 0.8627(6) 0.5068(3) 0.035(3) Uani d . . . 1.0 . .
C C13 0.5817(7) 0.9231(6) 0.4963(3) 0.047(4) Uani d . . . 1.0 . .
C C14 0.5446(8) 0.9461(7) 0.5009(4) 0.063(5) Uani d . . . 1.0 . .
H H14 0.507002 0.922462 0.508994 0.075 Uiso calc U . R 1.0 . .
C C15 0.5630(9) 1.0036(8) 0.4934(4) 0.069(5) Uani d . . . 1.0 . .
H H15 0.537076 1.01872 0.495222 0.083 Uiso calc U . R 1.0 . .
C C16 0.6197(10) 1.0393(7) 0.4832(4) 0.075(6) Uani d . . . 1.0 . .
C C17 0.6536(9) 1.0149(8) 0.4784(4) 0.073(5) Uani d . . . 1.0 . .
H H17 0.691301 1.038241 0.470279 0.087 Uiso calc U . R 1.0 . .
C C18 0.6349(7) 0.9561(6) 0.4850(3) 0.048(3) Uani d . . . 1.0 . .
H H18 0.65949 0.940007 0.481463 0.057 Uiso calc U . R 1.0 . .
C C19 0.6397(13) 1.1025(8) 0.4768(5) 0.109(9) Uani d . . . 1.0 . .
H H19A 0.663434 1.127129 0.492395 0.164 Uiso calc U . R 1.0 . .
H H19B 0.605411 1.10737 0.474312 0.164 Uiso calc U . R 1.0 . .
H H19C 0.663199 1.114281 0.459721 0.164 Uiso calc U . R 1.0 . .
C C21 0.5281(6) 0.6753(5) 0.5188(3) 0.036(3) Uani d . . . 1.0 . .
C C22 0.5391(6) 0.6423(6) 0.5051(3) 0.039(3) Uani d . . . 1.0 . .
C C23 0.5544(8) 0.6052(7) 0.4904(4) 0.054(4) Uani d . . . 1.0 . .
C C24 0.5418(7) 0.5939(8) 0.4620(4) 0.065(5) Uani d . . . 1.0 . .
H H24 0.51996 0.608962 0.452958 0.078 Uiso calc U . R 1.0 . .
C C25 0.5599(9) 0.5619(9) 0.4467(4) 0.077(6) Uani d . . . 1.0 . .
H H25 0.550026 0.554164 0.427531 0.092 Uiso calc U . R 1.0 . .
C C26 0.5944(10) 0.5398(9) 0.4604(6) 0.088(7) Uani d . . . 1.0 . .
C C27 0.6053(8) 0.5495(8) 0.4883(5) 0.070(5) Uani d . . . 1.0 . .
H H27 0.627135 0.534587 0.497469 0.084 Uiso calc U . R 1.0 . .
C C28 0.5854(7) 0.5807(7) 0.5035(4) 0.056(4) Uani d . . . 1.0 . .
H H28 0.592657 0.585722 0.522998 0.067 Uiso calc U . R 1.0 . .
C C29 0.6203(12) 0.5089(13) 0.4438(7) 0.135(12) Uani d . . . 1.0 . .
H H29A 0.6111 0.472237 0.453169 0.202 Uiso calc U . R 1.0 . .
H H29B 0.662895 0.534341 0.442608 0.202 Uiso calc U . R 1.0 . .
H H29C 0.603514 0.500369 0.424969 0.202 Uiso calc U . R 1.0 . .
C C31 0.3810(5) 0.7529(5) 0.4058(2) 0.027(2) Uani d . . . 1.0 . .
C C32 0.4174(6) 0.8057(6) 0.4050(3) 0.042(3) Uani d . . . 1.0 . .
C C33 0.4571(6) 0.8673(6) 0.4032(4) 0.050(4) Uani d . . . 1.0 . .
C C34 0.5040(8) 0.8940(7) 0.4219(4) 0.065(5) Uani d . . . 1.0 . .
H H34 0.508331 0.871318 0.436165 0.078 Uiso calc U . R 1.0 . .
C C35 0.5433(10) 0.9522(9) 0.4200(5) 0.086(6) Uani d . . . 1.0 . .
H H35 0.576135 0.969536 0.432171 0.103 Uiso calc U . R 1.0 . .
C C36 0.5359(10) 0.9873(7) 0.3998(6) 0.090(8) Uani d . . . 1.0 . .
C C37 0.4895(10) 0.9620(8) 0.3811(5) 0.082(6) Uani d . . . 1.0 . .
H H37 0.48451 0.98455 0.367042 0.098 Uiso calc U . R 1.0 . .
C C38 0.4499(7) 0.9010(7) 0.3838(4) 0.061(5) Uani d . . . 1.0 . .
H H38 0.41704 0.883029 0.3717 0.074 Uiso calc U . R 1.0 . .
C C39 0.5787(14) 1.0535(10) 0.3992(8) 0.154(15) Uani d . . . 1.0 . .
H H39A 0.615642 1.061179 0.390621 0.23 Uiso calc U . R 1.0 . .
H H39B 0.5862 1.068826 0.418345 0.23 Uiso calc U . R 1.0 . .
H H39C 0.561708 1.072847 0.388337 0.23 Uiso calc U . R 1.0 . .
C C41 0.5638(6) 0.5518(6) 0.5800(3) 0.044(3) Uani d . . . 1.0 . .
C C42 0.5055(7) 0.5095(6) 0.5729(3) 0.045(3) Uani d . . . 1.0 . .
H H42 0.474828 0.518257 0.575093 0.054 Uiso calc U . R 1.0 . .
C C43 0.4931(8) 0.4553(8) 0.5627(4) 0.065(5) Uani d . . . 1.0 . .
H H43 0.453719 0.426555 0.558565 0.078 Uiso calc U . R 1.0 . .
C C44 0.5373(9) 0.4425(8) 0.5584(4) 0.072(5) Uani d . . . 1.0 . .
H H44 0.528593 0.405008 0.55176 0.087 Uiso calc U . R 1.0 . .
C C45 0.5954(10) 0.4859(9) 0.5640(5) 0.086(6) Uani d . . . 1.0 . .
H H45 0.626517 0.478647 0.560055 0.103 Uiso calc U . R 1.0 . .
C C46 0.6076(7) 0.5393(7) 0.5752(4) 0.053(4) Uani d . . . 1.0 . .
H H46 0.646881 0.567675 0.57966 0.064 Uiso calc U . R 1.0 . .
C C47 0.5662(5) 0.6140(6) 0.6300(3) 0.039(3) Uani d . . . 1.0 . .
C C48 0.5652(6) 0.5671(6) 0.6444(3) 0.044(3) Uani d . . . 1.0 . .
H H48 0.570173 0.5384 0.634728 0.053 Uiso calc U . R 1.0 . .
C C49 0.5566(7) 0.5638(8) 0.6730(3) 0.058(4) Uani d . . . 1.0 . .
H H49 0.556608 0.532607 0.682998 0.07 Uiso calc U . R 1.0 . .
C C50 0.5482(6) 0.6038(7) 0.6875(4) 0.053(4) Uani d . . . 1.0 . .
H H50 0.541266 0.600098 0.707016 0.063 Uiso calc U . R 1.0 . .
C C51 0.5502(6) 0.6494(7) 0.6728(3) 0.051(4) Uani d . . . 1.0 . .
H H51 0.544867 0.67785 0.682562 0.061 Uiso calc U . R 1.0 . .
C C52 0.5597(7) 0.6552(6) 0.6445(3) 0.047(3) Uani d . . . 1.0 . .
H H52 0.561658 0.687776 0.634941 0.057 Uiso calc U . R 1.0 . .
C C53 0.6520(6) 0.6720(5) 0.5870(3) 0.037(3) Uani d . . . 1.0 . .
C C54 0.6952(6) 0.6762(7) 0.6057(4) 0.055(4) Uani d . . . 1.0 . .
H H54 0.68443 0.65301 0.62219 0.066 Uiso calc U . R 1.0 . .
C C55 0.7537(8) 0.7147(8) 0.5997(4) 0.066(5) Uani d . . . 1.0 . .
H H55 0.782865 0.717826 0.612395 0.079 Uiso calc U . R 1.0 . .
C C56 0.7704(8) 0.7483(9) 0.5763(4) 0.074(6) Uani d . . . 1.0 . .
H H56 0.81063 0.774579 0.572536 0.089 Uiso calc U . R 1.0 . .
C C57 0.7285(8) 0.7434(9) 0.5584(4) 0.071(5) Uani d . . . 1.0 . .
H H57 0.740246 0.766483 0.541857 0.086 Uiso calc U . R 1.0 . .
C C58 0.6713(6) 0.7074(7) 0.5629(4) 0.053(4) Uani d . . . 1.0 . .
H H58 0.643501 0.705594 0.549745 0.064 Uiso calc U . R 1.0 . .
C C59 0.6663(5) 0.8931(6) 0.6076(3) 0.035(3) Uani d . . . 1.0 . .
C C60 0.6552(7) 0.8356(7) 0.6086(4) 0.055(4) Uani d . . . 1.0 . .
H H60 0.617523 0.804611 0.603493 0.066 Uiso calc U . R 1.0 . .
C C61 0.6960(8) 0.8229(8) 0.6167(4) 0.062(5) Uani d . . . 1.0 . .
H H61 0.687336 0.783325 0.61668 0.075 Uiso calc U . R 1.0 . .
C C62 0.7511(7) 0.8669(8) 0.6251(4) 0.061(4) Uani d . . . 1.0 . .
H H62 0.780071 0.857785 0.630979 0.073 Uiso calc U . R 1.0 . .
C C63 0.7628(7) 0.9242(7) 0.6245(4) 0.052(4) Uani d . . . 1.0 . .
H H63 0.800194 0.95493 0.630291 0.063 Uiso calc U . R 1.0 . .
C C64 0.7210(6) 0.9374(7) 0.6158(3) 0.050(4) Uani d . . . 1.0 . .
H H64 0.729676 0.976981 0.615486 0.06 Uiso calc U . R 1.0 . .
C C65 0.5723(6) 0.9083(6) 0.6280(3) 0.039(3) Uani d . . . 1.0 . .
C C66 0.5980(7) 0.9191(6) 0.6537(3) 0.044(3) Uani d . . . 1.0 . .
H H66 0.636873 0.925976 0.655178 0.053 Uiso calc U . R 1.0 . .
C C67 0.5699(9) 0.9202(7) 0.6771(5) 0.071(5) Uani d . . . 1.0 . .
H H67 0.589584 0.930158 0.694537 0.085 Uiso calc U . R 1.0 . .
C C68 0.5108(9) 0.9064(7) 0.6752(4) 0.063(5) Uani d . . . 1.0 . .
H H68 0.490157 0.904828 0.691722 0.076 Uiso calc U . R 1.0 . .
C C69 0.4833(7) 0.8954(7) 0.6503(4) 0.057(4) Uani d . . . 1.0 . .
H H69 0.443874 0.886983 0.648933 0.068 Uiso calc U . R 1.0 . .
C C70 0.5155(6) 0.8968(6) 0.6261(3) 0.041(3) Uani d . . . 1.0 . .
H H70 0.497287 0.889767 0.608247 0.05 Uiso calc U . R 1.0 . .
C C71 0.6481(6) 0.9841(6) 0.5850(3) 0.044(3) Uani d . . . 1.0 . .
C C72 0.6603(7) 1.0304(6) 0.6026(4) 0.053(4) Uani d . . . 1.0 . .
H H72 0.64862 1.022563 0.621636 0.064 Uiso calc U . R 1.0 . .
C C73 0.6894(7) 1.0885(7) 0.5932(5) 0.068(5) Uani d . . . 1.0 . .
H H73 0.695039 1.119635 0.605182 0.082 Uiso calc U . R 1.0 . .
C C74 0.7089(8) 1.0990(7) 0.5669(6) 0.084(7) Uani d . . . 1.0 . .
H H74 0.729748 1.138025 0.560029 0.101 Uiso calc U . R 1.0 . .
C C75 0.6981(9) 1.0514(8) 0.5495(5) 0.075(5) Uani d . . . 1.0 . .
H H75 0.713192 1.059767 0.531061 0.09 Uiso calc U . R 1.0 . .
C C76 0.6687(7) 0.9969(7) 0.5572(4) 0.053(4) Uani d . . . 1.0 . .
H H76 0.661314 0.966309 0.544429 0.064 Uiso calc U . R 1.0 . .
C C77 0.7146(6) 0.7706(6) 0.4577(3) 0.041(3) Uani d . . . 1.0 . .
C C78 0.7519(7) 0.7920(8) 0.4349(3) 0.057(4) Uani d . . . 1.0 . .
H H78 0.76417 0.830064 0.427795 0.068 Uiso calc U . R 1.0 . .
C C79 0.7714(8) 0.7555(11) 0.4225(5) 0.081(6) Uani d . . . 1.0 . .
H H79 0.79449 0.76805 0.405991 0.097 Uiso calc U . R 1.0 . .
C C80 0.7572(9) 0.7031(12) 0.4340(4) 0.080(6) Uani d . . . 1.0 . .
H H80 0.772717 0.680343 0.426463 0.096 Uiso calc U . R 1.0 . .
C C81 0.7208(8) 0.6831(9) 0.4563(5) 0.074(6) Uani d . . . 1.0 . .
H H81 0.709954 0.645651 0.46375 0.089 Uiso calc U . R 1.0 . .
C C82 0.6993(7) 0.7158(8) 0.4684(4) 0.059(4) Uani d . . . 1.0 . .
H H82 0.673923 0.700861 0.484028 0.071 Uiso calc U . R 1.0 . .
C C83 0.7390(6) 0.8494(6) 0.5028(3) 0.045(3) Uani d . . . 1.0 . .
C C84 0.7951(6) 0.8608(8) 0.5017(4) 0.059(4) Uani d . . . 1.0 . .
H H84 0.807955 0.847326 0.486359 0.071 Uiso calc U . R 1.0 . .
C C85 0.8335(8) 0.8921(8) 0.5229(4) 0.062(4) Uani d . . . 1.0 . .
H H85 0.872967 0.900319 0.52188 0.074 Uiso calc U . R 1.0 . .
C C86 0.8162(8) 0.9113(10) 0.5452(4) 0.082(6) Uani d . . . 1.0 . .
H H86 0.842348 0.930804 0.560219 0.099 Uiso calc U . R 1.0 . .
C C87 0.7597(8) 0.9020(10) 0.5456(5) 0.081(6) Uani d . . . 1.0 . .
H H87 0.747582 0.917851 0.560303 0.097 Uiso calc U . R 1.0 . .
C C88 0.7219(7) 0.8704(8) 0.5253(3) 0.058(4) Uani d . . . 1.0 . .
H H88 0.682488 0.862324 0.52638 0.07 Uiso calc U . R 1.0 . .
C C89 0.6971(6) 0.8701(7) 0.4506(3) 0.050(4) Uani d . . . 1.0 . .
C C90 0.6537(5) 0.8601(6) 0.4330(3) 0.040(3) Uani d . . . 1.0 . .
H H90 0.618947 0.82281 0.433173 0.048 Uiso calc U . R 1.0 . .
C C91 0.6576(7) 0.9021(8) 0.4145(4) 0.062(4) Uani d . . . 1.0 . .
H H91 0.626759 0.893354 0.401643 0.075 Uiso calc U . R 1.0 . .
C C92 0.7075(8) 0.9578(8) 0.4150(4) 0.061(4) Uani d . . . 1.0 . .
H H92 0.711031 0.987333 0.402422 0.073 Uiso calc U . R 1.0 . .
C C93 0.7510(7) 0.9692(7) 0.4335(4) 0.062(5) Uani d . . . 1.0 . .
H H93 0.783995 1.007622 0.434642 0.075 Uiso calc U . R 1.0 . .
C C94 0.7479(6) 0.9252(6) 0.4511(4) 0.051(4) Uani d . . . 1.0 . .
H H94 0.779647 0.932655 0.46307 0.061 Uiso calc U . R 1.0 . .
C C95 0.5596(5) 0.7018(6) 0.3638(3) 0.037(3) Uani d . . . 1.0 . .
C C96 0.5738(6) 0.6759(6) 0.3442(3) 0.042(3) Uani d . . . 1.0 . .
H H96 0.560653 0.675218 0.325663 0.051 Uiso calc U . R 1.0 . .
C C97 0.6068(7) 0.6502(7) 0.3495(4) 0.054(4) Uani d . . . 1.0 . .
H H97 0.615678 0.631196 0.334997 0.065 Uiso calc U . R 1.0 . .
C C98 0.6268(6) 0.6524(7) 0.3764(4) 0.053(4) Uani d . . . 1.0 . .
H H98 0.649294 0.634156 0.380356 0.064 Uiso calc U . R 1.0 . .
C C99 0.6151(7) 0.6807(7) 0.3979(3) 0.054(4) Uani d . . . 1.0 . .
H H99 0.630444 0.683574 0.416168 0.065 Uiso calc U . R 1.0 . .
C C100 0.5795(5) 0.7049(6) 0.3915(3) 0.039(3) Uani d . . . 1.0 . .
H H100 0.568881 0.72316 0.405607 0.046 Uiso calc U . R 1.0 . .
C C101 0.4758(5) 0.7048(6) 0.3259(3) 0.037(3) Uani d . . . 1.0 . .
C C102 0.4949(7) 0.7275(8) 0.3002(3) 0.054(4) Uani d . . . 1.0 . .
H H102 0.532437 0.761354 0.298108 0.065 Uiso calc U . R 1.0 . .
C C103 0.4603(7) 0.7020(7) 0.2769(3) 0.051(4) Uani d . . . 1.0 . .
H H103 0.474589 0.71889 0.259049 0.061 Uiso calc U . R 1.0 . .
C C104 0.4067(7) 0.6537(7) 0.2790(3) 0.053(4) Uani d . . . 1.0 . .
H H104 0.382914 0.636756 0.262955 0.064 Uiso calc U . R 1.0 . .
C C105 0.3881(7) 0.6303(7) 0.3044(4) 0.051(4) Uani d . . . 1.0 . .
H H105 0.351077 0.595545 0.306018 0.061 Uiso calc U . R 1.0 . .
C C106 0.4202(6) 0.6546(6) 0.3278(3) 0.042(3) Uani d . . . 1.0 . .
H H106 0.40489 0.637619 0.345479 0.05 Uiso calc U . R 1.0 . .
C C107 0.5684(6) 0.8131(6) 0.3502(3) 0.040(3) Uani d . . . 1.0 . .
C C108 0.6237(6) 0.8291(7) 0.3399(4) 0.051(4) Uani d . . . 1.0 . .
H H108 0.635108 0.800625 0.336545 0.062 Uiso calc U . R 1.0 . .
C C109 0.6630(7) 0.8902(7) 0.3344(4) 0.061(5) Uani d . . . 1.0 . .
H H109 0.701421 0.902295 0.327876 0.073 Uiso calc U . R 1.0 . .
C C110 0.6473(8) 0.9298(7) 0.3382(4) 0.062(4) Uani d . . . 1.0 . .
H H110 0.674318 0.969982 0.33455 0.075 Uiso calc U . R 1.0 . .
C C111 0.5896(7) 0.9125(7) 0.3479(3) 0.055(4) Uani d . . . 1.0 . .
H H111 0.577842 0.940876 0.350433 0.066 Uiso calc U . R 1.0 . .
C C112 0.5505(6) 0.8532(6) 0.3535(3) 0.047(4) Uani d . . . 1.0 . .
H H112 0.511714 0.841064 0.359623 0.056 Uiso calc U . R 1.0 . .
C C113 0.8434(5) 0.9111(6) 0.3607(3) 0.040(3) Uani d . . . 1.0 . .
C C114 0.8541(6) 0.8755(6) 0.3431(4) 0.055(4) Uani d . . . 1.0 . .
H H114 0.89112 0.890077 0.334189 0.065 Uiso calc U . R 1.0 . .
C C115 0.8096(9) 0.8181(8) 0.3387(5) 0.080(6) Uani d . . . 1.0 . .
H H115 0.816503 0.793405 0.326727 0.096 Uiso calc U . R 1.0 . .
C C116 0.7576(8) 0.7970(7) 0.3508(5) 0.071(5) Uani d . . . 1.0 . .
H H116 0.727919 0.757732 0.347257 0.085 Uiso calc U . R 1.0 . .
C C117 0.7459(7) 0.8314(8) 0.3685(4) 0.066(5) Uani d . . . 1.0 . .
H H117 0.708655 0.815647 0.377208 0.08 Uiso calc U . R 1.0 . .
C C118 0.7886(7) 0.8886(7) 0.3735(4) 0.053(4) Uani d . . . 1.0 . .
H H118 0.780934 0.912599 0.385593 0.063 Uiso calc U . R 1.0 . .
C C119 0.9018(6) 1.0036(6) 0.3997(4) 0.048(4) Uani d . . . 1.0 . .
C C120 0.9015(7) 0.9664(7) 0.4203(4) 0.057(4) Uani d . . . 1.0 . .
H H120 0.896871 0.929687 0.414652 0.068 Uiso calc U . R 1.0 . .
C C121 0.9076(7) 0.9796(9) 0.4490(4) 0.064(5) Uani d . . . 1.0 . .
H H121 0.90592 0.952265 0.462407 0.077 Uiso calc U . R 1.0 . .
C C122 0.9162(7) 1.0349(8) 0.4571(4) 0.060(4) Uani d . . . 1.0 . .
H H122 0.919526 1.044751 0.476369 0.072 Uiso calc U . R 1.0 . .
C C123 0.9196(8) 1.0731(7) 0.4381(4) 0.069(5) Uani d . . . 1.0 . .
H H123 0.927077 1.110732 0.443833 0.082 Uiso calc U . R 1.0 . .
C C124 0.9125(6) 1.0586(7) 0.4100(4) 0.050(4) Uani d . . . 1.0 . .
H H124 0.914847 1.08692 0.396958 0.06 Uiso calc U . R 1.0 . .
C C125 0.8710(7) 1.0253(7) 0.3455(4) 0.053(4) Uani d . . . 1.0 . .
C C126 0.8881(8) 1.0410(7) 0.3185(5) 0.073(6) Uani d . . . 1.0 . .
H H126 0.916303 1.033087 0.310261 0.088 Uiso calc U . R 1.0 . .
C C127 0.8636(10) 1.0692(7) 0.3027(5) 0.083(7) Uani d . . . 1.0 . .
H H127 0.875835 1.080092 0.283872 0.1 Uiso calc U . R 1.0 . .
C C128 0.8240(10) 1.0806(8) 0.3136(6) 0.092(8) Uani d . . . 1.0 . .
H H128 0.807706 1.099182 0.302787 0.11 Uiso calc U . R 1.0 . .
C C129 0.8072(9) 1.0648(9) 0.3408(6) 0.087(7) Uani d . . . 1.0 . .
H H129 0.77919 1.072963 0.348896 0.105 Uiso calc U . R 1.0 . .
C C130 0.8307(8) 1.0368(7) 0.3568(4) 0.061(4) Uani d . . . 1.0 . .
H H130 0.818244 1.025898 0.375523 0.073 Uiso calc U . R 1.0 . .
B B1 0 0 0.5370(7) 0.056(8) Uani d T P S 1.0 . .
F F1 0 0 0.5107(5) 0.139(10) Uani d T P S 1.0 . .
F F2 0.0556(5) 0.0342(5) 0.5482(3) 0.096(4) Uani d . . . 1.0 . .
F F3A 0.7818(14) 0.1404(17) 0.4473(5) 0.074(8) Uiso d . P G 0.301(18) A 1
F F4A 0.8012(19) 0.1990(11) 0.4092(9) 0.120(12) Uiso d . P G 0.301(18) A 1
F F5A 0.8121(17) 0.1193(19) 0.4067(8) 0.097(10) Uiso d . P G 0.301(18) A 1
F F6A 0.7213(12) 0.1080(17) 0.4099(7) 0.086(9) Uiso d . P G 0.301(18) A 1
B B2A 0.7797(10) 0.1419(10) 0.4185(5) 0.065(11) Uiso d . P G 0.301(18) A 1
F F3B 0.7944(19) 0.1227(19) 0.4418(7) 0.074(8) Uiso d . P G 0.238(19) B 2
F F4B 0.783(2) 0.1884(18) 0.4155(11) 0.120(12) Uiso d . P G 0.238(19) B 2
F F5B 0.8324(17) 0.146(2) 0.3978(9) 0.097(10) Uiso d . P G 0.238(19) B 2
F F6B 0.7343(16) 0.0920(18) 0.4042(9) 0.086(9) Uiso d . P G 0.238(19) B 2
B B2B 0.7866(13) 0.1375(12) 0.4151(6) 0.065(11) Uiso d . P G 0.238(19) B 2
F F3C 0.813(3) 0.195(3) 0.4000(14) 0.074(8) Uiso d . P G 0.129(12) C 3
F F4C 0.766(4) 0.103(2) 0.418(2) 0.120(12) Uiso d . P G 0.129(12) C 3
F F5C 0.794(3) 0.180(4) 0.4466(12) 0.097(10) Uiso d . P G 0.129(12) C 3
F F6C 0.720(2) 0.155(4) 0.4157(16) 0.086(9) Uiso d . P G 0.129(12) C 3
B B2C 0.774(2) 0.159(2) 0.4201(11) 0.065(11) Uiso d . P G 0.129(12) C 3

loop_
_atom_site_aniso_label
_atom_site_aniso_U_11
_atom_site_aniso_U_22
_atom_site_aniso_U_33
_atom_site_aniso_U_12
_atom_site_aniso_U_13
_atom_site_aniso_U_23
Ag1 0.0267(4) 0.0267(4) 0.0297(8) 0.0133(2) 0 0
Ag2 0.0259(4) 0.0380(5) 0.0420(6) 0.0123(4) -0.0029(4) -0.0066(4)
Ag3 0.0313(5) 0.0340(5) 0.0426(6) 0.0145(4) -0.0114(4) -0.0032(4)
Ag4 0.0273(5) 0.0419(5) 0.0414(6) 0.0179(4) -0.0006(4) 0.0033(4)
Ag5 0.0442(5) 0.0377(5) 0.0298(5) 0.0224(4) -0.0055(4) -0.0030(4)
Ag6 0.0424(5) 0.0436(6) 0.0443(6) 0.0270(5) -0.0071(5) 0.0043(5)
Ag7 0.0417(5) 0.0343(5) 0.0399(6) 0.0151(4) -0.0084(4) -0.0112(4)
Ag8 0.0323(5) 0.0419(6) 0.0488(6) 0.0162(4) 0.0116(5) 0.0034(5)
Ag9 0.0303(5) 0.0398(5) 0.0411(6) 0.0166(4) 0.0097(4) 0.0012(4)
Ag10 0.0360(5) 0.0360(5) 0.0501(11) 0.0180(3) 0 0
Cu1 0.0317(7) 0.0266(7) 0.0319(8) 0.0150(6) 0.0008(6) -0.0001(6)
Cu2 0.0265(7) 0.0265(7) 0.0348(14) 0.0133(4) 0 0
Cl1 0.0158(11) 0.0271(13) 0.0192(13) 0.0080(10) -0.0019(9) -0.0052(10)
Cl2 0.0173(11) 0.0184(11) 0.0285(14) 0.0071(9) 0.0006(10) 0.0076(10)
Cl3 0.093(4) 0.093(4) 0.045(4) 0.0466(18) 0 0
P1 0.0352(17) 0.0389(18) 0.044(2) 0.0208(15) -0.0077(15) 0.0025(15)
P2 0.0336(16) 0.0297(16) 0.0401(19) 0.0138(14) -0.0071(14) -0.0095(14)
P3 0.0266(15) 0.0457(19) 0.041(2) 0.0163(15) 0.0029(14) -0.0018(16)
P4 0.0277(15) 0.0382(17) 0.0331(18) 0.0150(14) 0.0059(13) -0.0015(14)
P5 0.0313(16) 0.0332(17) 0.055(2) 0.0179(14) -0.0036(16) 0.0017(16)
C1 0.031(6) 0.035(6) 0.035(7) 0.016(5) 0.004(5) -0.002(5)
C2 0.031(6) 0.030(6) 0.050(9) 0.016(5) -0.012(6) 0.002(6)
C3 0.037(7) 0.039(7) 0.035(7) 0.018(6) -0.006(6) 0.003(6)
C4 0.058(10) 0.082(12) 0.027(8) 0.028(9) -0.004(7) 0.006(8)
C5 0.043(9) 0.080(12) 0.060(11) 0.026(9) 0.015(8) 0.020(9)
C6 0.069(11) 0.084(13) 0.041(9) 0.043(10) 0.007(8) 0.011(9)
C7 0.056(9) 0.096(13) 0.036(8) 0.049(10) -0.013(7) -0.009(8)
C8 0.057(9) 0.044(8) 0.049(9) 0.032(7) -0.013(7) -0.009(7)
C9 0.118(18) 0.14(2) 0.039(10) 0.075(17) 0.027(11) 0.032(12)
C11 0.027(6) 0.036(7) 0.031(7) 0.016(5) 0.006(5) 0.009(5)
C12 0.038(7) 0.036(7) 0.031(7) 0.018(6) -0.005(6) -0.003(5)
C13 0.051(8) 0.037(7) 0.049(9) 0.020(7) 0.018(7) 0.004(6)
C14 0.068(11) 0.047(9) 0.075(12) 0.031(8) 0.018(9) 0.021(8)
C15 0.083(13) 0.052(10) 0.078(13) 0.038(10) 0.013(10) 0.003(9)
C16 0.106(16) 0.041(9) 0.074(13) 0.033(10) 0.033(11) 0.014(9)
C17 0.068(11) 0.051(10) 0.088(15) 0.022(9) 0.015(10) 0.009(10)
C18 0.052(8) 0.037(7) 0.048(9) 0.018(7) -0.002(7) -0.002(7)
C19 0.16(2) 0.047(11) 0.107(19) 0.042(14) -0.003(17) 0.020(12)
C21 0.035(7) 0.029(6) 0.038(7) 0.012(5) -0.003(6) -0.002(5)
C22 0.034(7) 0.031(6) 0.051(8) 0.017(6) 0.005(6) 0.004(6)
C23 0.068(10) 0.057(9) 0.054(10) 0.043(9) 0.002(8) 0.002(8)
C24 0.053(10) 0.080(12) 0.077(13) 0.044(9) 0.000(9) -0.014(10)
C25 0.075(13) 0.091(14) 0.060(12) 0.038(11) 0.000(10) -0.031(11)
C26 0.087(15) 0.073(13) 0.108(18) 0.042(12) 0.014(13) -0.033(13)
C27 0.058(10) 0.062(11) 0.105(16) 0.041(9) -0.010(10) -0.029(11)
C28 0.065(10) 0.064(10) 0.056(10) 0.045(9) 0.006(8) 0.003(8)
C29 0.12(2) 0.13(2) 0.18(3) 0.08(2) 0.02(2) -0.07(2)
C31 0.031(6) 0.028(6) 0.024(6) 0.017(5) -0.004(5) -0.003(5)
C32 0.039(7) 0.049(8) 0.047(8) 0.029(7) 0.007(6) 0.006(7)
C33 0.044(8) 0.031(7) 0.072(11) 0.017(6) -0.003(8) 0.019(7)
C34 0.068(11) 0.040(9) 0.067(12) 0.012(8) 0.015(9) 0.009(8)
C35 0.088(15) 0.068(13) 0.081(15) 0.023(11) 0.004(12) -0.028(12)
C36 0.091(15) 0.028(8) 0.12(2) 0.009(9) 0.057(15) 0.017(11)
C37 0.080(14) 0.048(10) 0.107(18) 0.025(10) 0.023(13) 0.010(11)
C38 0.054(9) 0.046(9) 0.093(14) 0.031(8) 0.016(9) 0.013(9)
C39 0.15(3) 0.056(14) 0.21(4) 0.011(15) 0.08(3) 0.024(18)
C41 0.045(8) 0.031(7) 0.055(9) 0.019(6) -0.002(7) 0.005(6)
C42 0.056(9) 0.042(8) 0.045(9) 0.030(7) -0.016(7) -0.006(6)
C43 0.060(10) 0.053(10) 0.072(12) 0.021(8) -0.006(9) 0.001(9)
C44 0.085(14) 0.063(11) 0.087(14) 0.051(11) -0.007(11) -0.014(10)
C45 0.096(16) 0.082(14) 0.098(17) 0.059(13) -0.002(13) -0.028(12)
C46 0.048(9) 0.046(8) 0.072(11) 0.028(7) -0.008(8) -0.004(8)
C47 0.031(6) 0.040(7) 0.047(8) 0.019(6) -0.012(6) 0.004(6)
C48 0.053(8) 0.041(7) 0.043(8) 0.027(7) -0.011(7) 0.004(6)
C49 0.043(8) 0.068(11) 0.052(10) 0.020(8) 0.001(7) 0.026(8)
C50 0.040(8) 0.061(10) 0.047(9) 0.017(7) 0.000(7) 0.007(8)
C51 0.031(7) 0.060(9) 0.058(10) 0.020(7) -0.012(7) -0.007(8)
C52 0.052(9) 0.043(8) 0.046(9) 0.024(7) -0.015(7) -0.004(7)
C53 0.038(7) 0.030(6) 0.037(7) 0.012(5) -0.007(6) -0.002(5)
C54 0.037(8) 0.066(10) 0.063(11) 0.027(7) -0.012(7) 0.002(8)
C55 0.057(10) 0.080(12) 0.059(11) 0.032(9) -0.018(9) -0.018(10)
C56 0.046(9) 0.077(12) 0.067(13) 0.007(9) -0.018(9) -0.021(10)
C57 0.056(10) 0.071(12) 0.067(12) 0.016(9) 0.001(9) 0.016(10)
C58 0.036(8) 0.055(9) 0.060(10) 0.016(7) -0.004(7) -0.003(8)
C59 0.033(6) 0.041(7) 0.028(7) 0.016(6) -0.005(5) -0.013(5)
C60 0.040(8) 0.050(9) 0.078(12) 0.024(7) -0.011(8) -0.006(8)
C61 0.066(11) 0.055(10) 0.077(13) 0.038(9) -0.022(9) -0.013(9)
C62 0.055(10) 0.066(10) 0.073(12) 0.038(9) -0.024(9) -0.019(9)
C63 0.056(9) 0.046(8) 0.063(11) 0.032(7) -0.011(8) -0.012(7)
C64 0.043(8) 0.051(9) 0.060(10) 0.025(7) -0.017(7) -0.025(7)
C65 0.049(8) 0.037(7) 0.041(8) 0.029(6) -0.004(6) -0.002(6)
C66 0.049(8) 0.037(7) 0.036(8) 0.014(6) -0.002(6) -0.004(6)
C67 0.070(12) 0.044(9) 0.084(14) 0.017(9) -0.008(10) -0.007(9)
C68 0.089(13) 0.050(9) 0.068(12) 0.047(10) 0.019(10) 0.013(8)
C69 0.045(8) 0.052(9) 0.062(11) 0.016(7) 0.013(8) 0.003(8)
C70 0.038(7) 0.038(7) 0.044(8) 0.016(6) 0.007(6) -0.009(6)
C71 0.034(7) 0.033(7) 0.060(10) 0.013(6) -0.013(7) -0.009(6)
C72 0.064(10) 0.032(7) 0.062(10) 0.022(7) 0.010(8) -0.005(7)
C73 0.051(10) 0.037(8) 0.101(16) 0.011(7) 0.010(10) -0.009(9)
C74 0.047(10) 0.032(8) 0.14(2) -0.007(7) 0.011(12) -0.011(11)
C75 0.069(12) 0.058(11) 0.079(14) 0.018(10) 0.015(10) 0.002(10)
C76 0.052(9) 0.050(9) 0.059(10) 0.027(8) 0.013(8) -0.002(8)
C77 0.031(7) 0.054(8) 0.044(8) 0.025(6) 0.000(6) 0.000(7)
C78 0.046(8) 0.083(12) 0.049(9) 0.039(9) 0.002(7) 0.002(8)
C79 0.055(11) 0.125(18) 0.086(15) 0.062(12) 0.018(10) -0.013(14)
C80 0.082(14) 0.122(19) 0.070(14) 0.076(14) -0.013(11) -0.028(13)
C81 0.057(11) 0.066(11) 0.105(17) 0.036(10) -0.004(11) -0.013(11)
C82 0.051(9) 0.064(10) 0.064(11) 0.030(8) -0.002(8) 0.002(9)
C83 0.043(8) 0.053(8) 0.040(8) 0.023(7) -0.008(6) 0.000(7)
C84 0.031(7) 0.077(11) 0.052(10) 0.014(7) -0.006(7) 0.012(8)
C85 0.056(10) 0.078(12) 0.050(10) 0.033(9) -0.001(8) 0.002(9)
C86 0.046(10) 0.108(16) 0.065(13) 0.017(10) -0.028(9) -0.008(11)
C87 0.051(10) 0.102(16) 0.081(14) 0.032(11) -0.013(10) -0.024(12)
C88 0.051(9) 0.077(11) 0.033(8) 0.021(8) 0.000(7) -0.013(8)
C89 0.034(7) 0.065(10) 0.044(9) 0.019(7) 0.001(6) -0.003(7)
C90 0.024(6) 0.047(8) 0.041(8) 0.012(6) 0.003(5) 0.009(6)
C91 0.047(9) 0.076(12) 0.065(12) 0.032(9) -0.013(8) -0.008(9)
C92 0.066(11) 0.070(11) 0.047(10) 0.035(9) 0.019(8) 0.021(8)
C93 0.047(9) 0.048(9) 0.080(13) 0.015(7) 0.007(9) 0.005(9)
C94 0.030(7) 0.045(8) 0.066(11) 0.010(6) 0.003(7) 0.006(7)
C95 0.021(6) 0.048(8) 0.041(8) 0.016(5) 0.006(5) 0.000(6)
C96 0.045(8) 0.047(8) 0.038(8) 0.025(7) 0.015(6) 0.007(6)
C97 0.050(9) 0.055(9) 0.060(11) 0.028(8) 0.007(8) -0.006(8)
C98 0.036(7) 0.052(9) 0.079(12) 0.027(7) -0.006(8) -0.014(8)
C99 0.051(9) 0.062(10) 0.043(9) 0.024(8) 0.010(7) 0.001(7)
C100 0.024(6) 0.049(8) 0.045(8) 0.020(6) 0.006(5) 0.002(6)
C101 0.030(6) 0.050(8) 0.037(8) 0.024(6) -0.004(5) -0.001(6)
C102 0.051(9) 0.083(12) 0.044(9) 0.046(9) 0.004(7) -0.010(8)
C103 0.060(10) 0.075(11) 0.032(8) 0.044(9) 0.001(7) -0.009(7)
C104 0.057(9) 0.072(11) 0.050(10) 0.047(9) -0.009(8) -0.019(8)
C105 0.047(8) 0.054(9) 0.060(11) 0.031(7) -0.014(7) -0.023(8)
C106 0.039(7) 0.040(7) 0.049(9) 0.022(6) -0.009(6) -0.008(6)
C107 0.030(6) 0.058(8) 0.026(7) 0.019(6) 0.001(5) 0.003(6)
C108 0.034(7) 0.045(8) 0.072(11) 0.017(6) 0.008(7) 0.006(7)
C109 0.032(7) 0.056(10) 0.078(12) 0.011(7) 0.007(8) 0.030(9)
C110 0.062(10) 0.049(9) 0.064(11) 0.019(8) 0.008(9) 0.021(8)
C111 0.053(9) 0.062(10) 0.051(9) 0.029(8) 0.012(7) 0.022(8)
C112 0.039(7) 0.049(8) 0.060(10) 0.028(7) 0.011(7) 0.020(7)
C113 0.026(6) 0.040(7) 0.053(9) 0.016(6) 0.001(6) 0.008(6)
C114 0.039(8) 0.040(8) 0.074(11) 0.012(6) 0.017(8) 0.001(8)
C115 0.072(13) 0.040(9) 0.103(17) 0.010(9) 0.000(12) -0.017(10)
C116 0.067(12) 0.026(7) 0.103(16) 0.010(8) -0.019(11) -0.010(9)
C117 0.036(8) 0.057(10) 0.077(13) 0.001(7) -0.004(8) 0.020(9)
C118 0.052(9) 0.046(8) 0.056(10) 0.021(7) -0.003(8) -0.008(7)
C119 0.028(7) 0.045(8) 0.075(11) 0.021(6) 0.000(7) -0.004(7)
C120 0.051(9) 0.047(9) 0.071(12) 0.024(7) 0.006(8) -0.007(8)
C121 0.043(9) 0.095(14) 0.054(11) 0.033(9) 0.001(7) -0.003(9)
C122 0.043(8) 0.062(10) 0.069(12) 0.021(8) 0.004(8) -0.021(9)
C123 0.076(12) 0.044(9) 0.083(14) 0.028(9) 0.030(10) -0.004(9)
C124 0.039(8) 0.048(8) 0.060(10) 0.018(7) 0.002(7) -0.005(7)
C125 0.039(8) 0.048(9) 0.064(11) 0.016(7) -0.009(7) -0.004(8)
C126 0.062(11) 0.047(10) 0.109(18) 0.026(8) -0.046(12) -0.022(10)
C127 0.086(14) 0.041(9) 0.089(15) 0.006(10) -0.040(12) 0.012(9)
C128 0.086(14) 0.046(10) 0.15(2) 0.042(10) -0.059(15) 0.006(12)
C129 0.071(12) 0.070(12) 0.15(2) 0.054(11) -0.026(13) 0.030(13)
C130 0.069(11) 0.046(9) 0.067(11) 0.029(8) -0.004(9) 0.007(8)
B1 0.063(12) 0.063(12) 0.041(18) 0.031(6) 0 0
F1 0.173(17) 0.173(17) 0.071(16) 0.086(9) 0 0
F2 0.066(7) 0.089(8) 0.129(11) 0.035(6) -0.007(7) -0.006(8)

loop_
_atom_type_symbol
_atom_type_description
_atom_type_scat_dispersion_real
_atom_type_scat_dispersion_imag
_atom_type_scat_source
C C 0.0033 0.0016 'International Tables Vol C Tables 4.2.6.8 and 6.1.1.4'
H H 0.0000 0.0000 'International Tables Vol C Tables 4.2.6.8 and 6.1.1.4'
P P 0.1023 0.0942 'International Tables Vol C Tables 4.2.6.8 and 6.1.1.4'
Cl Cl 0.1484 0.1585 'International Tables Vol C Tables 4.2.6.8 and 6.1.1.4'
Cu Cu 0.3201 1.2651 'International Tables Vol C Tables 4.2.6.8 and 6.1.1.4'
Ag Ag -0.8971 1.1015 'International Tables Vol C Tables 4.2.6.8 and 6.1.1.4'
F F 0.0171 0.0103 'International Tables Vol C Tables 4.2.6.8 and 6.1.1.4'
B B 0.0013 0.0007 'International Tables Vol C Tables 4.2.6.8 and 6.1.1.4'

loop_
_geom_angle_atom_site_label_1
_geom_angle_atom_site_label_2
_geom_angle_atom_site_label_3
_geom_angle_site_symmetry_1
_geom_angle_site_symmetry_3
_geom_angle
_geom_angle_publ_flag
Ag4 Ag1 Ag4 2_665 3_565 117.24(2) ?
Ag4 Ag1 Ag4 2_665 . 117.24(2) ?
Ag4 Ag1 Ag4 3_565 . 117.24(2) ?
Ag4 Ag1 Ag2 2_665 . 119.29(5) ?
Ag4 Ag1 Ag2 3_565 . 108.58(4) ?
Ag4 Ag1 Ag2 . . 67.38(3) ?
Ag4 Ag1 Ag2 2_665 2_665 67.38(3) ?
Ag4 Ag1 Ag2 3_565 2_665 119.29(5) ?
Ag4 Ag1 Ag2 . 2_665 108.58(4) ?
Ag2 Ag1 Ag2 . 2_665 56.05(4) ?
Ag4 Ag1 Ag2 2_665 3_565 108.58(4) ?
Ag4 Ag1 Ag2 3_565 3_565 67.38(3) ?
Ag4 Ag1 Ag2 . 3_565 119.29(5) ?
Ag2 Ag1 Ag2 . 3_565 56.05(4) ?
Ag2 Ag1 Ag2 2_665 3_565 56.05(4) ?
Ag4 Ag1 Ag5 2_665 . 71.54(4) ?
Ag4 Ag1 Ag5 3_565 . 118.63(6) ?
Ag4 Ag1 Ag5 . . 56.47(3) ?
Ag2 Ag1 Ag5 . . 117.93(3) ?
Ag2 Ag1 Ag5 2_665 . 119.27(3) ?
Ag2 Ag1 Ag5 3_565 . 173.48(5) ?
Ag4 Ag1 Ag5 2_665 2_665 56.47(3) ?
Ag4 Ag1 Ag5 3_565 2_665 71.54(4) ?
Ag4 Ag1 Ag5 . 2_665 118.62(6) ?
Ag2 Ag1 Ag5 . 2_665 173.48(4) ?
Ag2 Ag1 Ag5 2_665 2_665 117.93(3) ?
Ag2 Ag1 Ag5 3_565 2_665 119.27(3) ?
Ag5 Ag1 Ag5 . 2_665 66.49(4) ?
Ag4 Ag1 Ag5 2_665 3_565 118.62(6) ?
Ag4 Ag1 Ag5 3_565 3_565 56.47(3) ?
Ag4 Ag1 Ag5 . 3_565 71.54(4) ?
Ag2 Ag1 Ag5 . 3_565 119.27(3) ?
Ag2 Ag1 Ag5 2_665 3_565 173.48(4) ?
Ag2 Ag1 Ag5 3_565 3_565 117.93(3) ?
Ag5 Ag1 Ag5 . 3_565 66.49(4) ?
Ag5 Ag1 Ag5 2_665 3_565 66.49(4) ?
Ag4 Ag1 Ag3 2_665 . 172.78(5) ?
Ag4 Ag1 Ag3 3_565 . 56.20(3) ?
Ag4 Ag1 Ag3 . . 66.93(3) ?
Ag2 Ag1 Ag3 . . 67.45(3) ?
Ag2 Ag1 Ag3 2_665 . 117.74(6) ?
Ag2 Ag1 Ag3 3_565 . 72.49(4) ?
Ag5 Ag1 Ag3 . . 108.25(4) ?
Ag5 Ag1 Ag3 2_665 . 116.56(4) ?
Ag5 Ag1 Ag3 3_565 . 56.04(3) ?
Ag4 Ag1 Ag3 2_665 2_665 66.92(3) ?
Ag4 Ag1 Ag3 3_565 2_665 172.77(5) ?
Ag4 Ag1 Ag3 . 2_665 56.19(3) ?
Ag2 Ag1 Ag3 . 2_665 72.50(4) ?
Ag2 Ag1 Ag3 2_665 2_665 67.45(3) ?
Ag2 Ag1 Ag3 3_565 2_665 117.74(6) ?
Ag5 Ag1 Ag3 . 2_665 56.03(3) ?
Ag5 Ag1 Ag3 2_665 2_665 108.25(4) ?
Ag5 Ag1 Ag3 3_565 2_665 116.56(4) ?
Ag3 Ag1 Ag3 . 2_665 119.255(12) ?
Ag4 Ag1 Ag3 2_665 3_565 56.19(3) ?
Ag4 Ag1 Ag3 3_565 3_565 66.92(3) ?
Ag4 Ag1 Ag3 . 3_565 172.77(5) ?
Ag2 Ag1 Ag3 . 3_565 117.74(6) ?
Ag2 Ag1 Ag3 2_665 3_565 72.49(4) ?
Ag2 Ag1 Ag3 3_565 3_565 67.45(3) ?
Ag5 Ag1 Ag3 . 3_565 116.56(4) ?
Ag5 Ag1 Ag3 2_665 3_565 56.03(3) ?
Ag5 Ag1 Ag3 3_565 3_565 108.25(4) ?
Ag3 Ag1 Ag3 . 3_565 119.253(15) ?
Ag3 Ag1 Ag3 2_665 3_565 119.255(12) ?
C1 Ag2 Cl2 . 2_665 92.4(3) ?
C1 Ag2 Ag2 . 3_565 120.2(3) ?
Cl2 Ag2 Ag2 2_665 3_565 143.37(7) ?
C1 Ag2 Ag2 . 2_665 157.6(3) ?
Cl2 Ag2 Ag2 2_665 2_665 83.45(7) ?
Ag2 Ag2 Ag2 3_565 2_665 60.001(6) ?
C1 Ag2 Cu1 . . 44.0(3) ?
Cl2 Ag2 Cu1 2_665 . 94.93(6) ?
Ag2 Ag2 Cu1 3_565 . 119.72(6) ?
Ag2 Ag2 Cu1 2_665 . 158.16(4) ?
C1 Ag2 Ag1 . . 139.9(3) ?
Cl2 Ag2 Ag1 2_665 . 104.62(6) ?
Ag2 Ag2 Ag1 3_565 . 61.97(2) ?
Ag2 Ag2 Ag1 2_665 . 61.97(2) ?
Cu1 Ag2 Ag1 . . 97.76(5) ?
C1 Ag2 Ag4 . . 95.7(3) ?
Cl2 Ag2 Ag4 2_665 . 74.85(6) ?
Ag2 Ag2 Ag4 3_565 . 114.32(2) ?
Ag2 Ag2 Ag4 2_665 . 104.38(3) ?
Cu1 Ag2 Ag4 . . 54.57(4) ?
Ag1 Ag2 Ag4 . . 56.11(3) ?
C1 Ag2 Ag3 . . 85.5(3) ?
Cl2 Ag2 Ag3 2_665 . 133.84(7) ?
Ag2 Ag2 Ag3 3_565 . 69.95(4) ?
Ag2 Ag2 Ag3 2_665 . 113.15(3) ?
Cu1 Ag2 Ag3 . . 53.66(4) ?
Ag1 Ag2 Ag3 . . 56.46(3) ?
Ag4 Ag2 Ag3 . . 59.58(3) ?
C21 Ag3 Cl2 . . 91.6(3) ?
C21 Ag3 Cu1 . . 43.8(3) ?
Cl2 Ag3 Cu1 . . 93.97(7) ?
C21 Ag3 Ag5 . 3_565 121.3(3) ?
Cl2 Ag3 Ag5 . 3_565 143.46(7) ?
Cu1 Ag3 Ag5 . 3_565 120.29(5) ?
C21 Ag3 Ag4 . 3_565 158.3(3) ?
Cl2 Ag3 Ag4 . 3_565 83.35(6) ?
Cu1 Ag3 Ag4 . 3_565 157.23(5) ?
Ag5 Ag3 Ag4 3_565 3_565 60.17(4) ?
C21 Ag3 Ag1 . . 140.0(3) ?
Cl2 Ag3 Ag1 . . 104.23(7) ?
Cu1 Ag3 Ag1 . . 97.76(4) ?
Ag5 Ag3 Ag1 3_565 . 61.76(4) ?
Ag4 Ag3 Ag1 3_565 . 61.42(3) ?
C21 Ag3 Ag4 . . 86.4(3) ?
Cl2 Ag3 Ag4 . . 133.95(7) ?
Cu1 Ag3 Ag4 . . 54.82(4) ?
Ag5 Ag3 Ag4 3_565 . 69.07(3) ?
Ag4 Ag3 Ag4 3_565 . 112.22(5) ?
Ag1 Ag3 Ag4 . . 56.15(2) ?
C21 Ag3 Ag2 . . 95.0(3) ?
Cl2 Ag3 Ag2 . . 74.48(6) ?
Cu1 Ag3 Ag2 . . 54.04(4) ?
Ag5 Ag3 Ag2 3_565 . 114.03(4) ?
Ag4 Ag3 Ag2 3_565 . 103.79(4) ?
Ag1 Ag3 Ag2 . . 56.09(4) ?
Ag4 Ag3 Ag2 . . 59.95(3) ?
C11 Ag4 Cl1 . . 91.1(3) ?
C11 Ag4 Ag3 . 2_665 120.2(3) ?
Cl1 Ag4 Ag3 . 2_665 144.13(7) ?
C11 Ag4 Ag5 . . 157.8(3) ?
Cl1 Ag4 Ag5 . . 84.42(6) ?
Ag3 Ag4 Ag5 2_665 . 59.91(4) ?
C11 Ag4 Cu1 . . 43.9(3) ?
Cl1 Ag4 Cu1 . . 93.85(7) ?
Ag3 Ag4 Cu1 2_665 . 120.43(5) ?
Ag5 Ag4 Cu1 . . 157.92(5) ?
C11 Ag4 Ag1 . . 139.6(3) ?
Cl1 Ag4 Ag1 . . 105.88(7) ?
Ag3 Ag4 Ag1 2_665 . 62.38(3) ?
Ag5 Ag4 Ag1 . . 62.03(4) ?
Cu1 Ag4 Ag1 . . 97.66(5) ?
C11 Ag4 Ag3 . . 94.9(3) ?
Cl1 Ag4 Ag3 . . 74.65(6) ?
Ag3 Ag4 Ag3 2_665 . 115.68(5) ?
Ag5 Ag4 Ag3 . . 104.78(4) ?
Cu1 Ag4 Ag3 . . 53.91(4) ?
Ag1 Ag4 Ag3 . . 56.92(3) ?
C11 Ag4 Ag2 . . 85.3(3) ?
Cl1 Ag4 Ag2 . . 134.41(7) ?
Ag3 Ag4 Ag2 2_665 . 70.16(4) ?
Ag5 Ag4 Ag2 . . 113.13(4) ?
Cu1 Ag4 Ag2 . . 54.04(4) ?
Ag1 Ag4 Ag2 . . 56.51(4) ?
Ag3 Ag4 Ag2 . . 60.48(3) ?
C31 Ag5 Cl1 . 2_665 92.3(3) ?
C31 Ag5 Ag3 . 2_665 156.8(3) ?
Cl1 Ag5 Ag3 2_665 2_665 82.71(6) ?
C31 Ag5 Ag4 . . 120.7(3) ?
Cl1 Ag5 Ag4 2_665 . 142.54(7) ?
Ag3 Ag5 Ag4 2_665 . 59.93(4) ?
C31 Ag5 Cu2 . . 42.9(3) ?
Cl1 Ag5 Cu2 2_665 . 95.61(6) ?
Ag3 Ag5 Cu2 2_665 . 159.82(6) ?
Ag4 Ag5 Cu2 . . 120.24(4) ?
C31 Ag5 Ag1 . . 140.5(3) ?
Cl1 Ag5 Ag1 2_665 . 105.09(6) ?
Ag3 Ag5 Ag1 2_665 . 62.20(4) ?
Ag4 Ag5 Ag1 . . 61.51(3) ?
Cu2 Ag5 Ag1 . . 99.27(5) ?
C31 Ag5 Ag5 . 2_665 95.2(3) ?
Cl1 Ag5 Ag5 2_665 2_665 76.11(7) ?
Ag3 Ag5 Ag5 2_665 2_665 105.41(3) ?
Ag4 Ag5 Ag5 . 2_665 114.26(3) ?
Cu2 Ag5 Ag5 . 2_665 55.01(3) ?
Ag1 Ag5 Ag5 . 2_665 56.75(2) ?
C31 Ag5 Ag5 . 3_565 86.0(3) ?
Cl1 Ag5 Ag5 2_665 3_565 135.65(7) ?
Ag3 Ag5 Ag5 2_665 3_565 113.33(3) ?
Ag4 Ag5 Ag5 . 3_565 69.25(4) ?
Cu2 Ag5 Ag5 . 3_565 55.01(3) ?
Ag1 Ag5 Ag5 . 3_565 56.75(2) ?
Ag5 Ag5 Ag5 2_665 3_565 60.001(9) ?
P1 Ag6 C1 . . 133.6(3) ?
P1 Ag6 C21 . . 118.5(3) ?
C1 Ag6 C21 . . 89.7(4) ?
P1 Ag6 Cu1 . . 144.16(10) ?
C1 Ag6 Cu1 . . 45.2(3) ?
C21 Ag6 Cu1 . . 44.6(3) ?
P1 Ag6 Cl2 . . 116.68(10) ?
C1 Ag6 Cl2 . . 97.3(3) ?
C21 Ag6 Cl2 . . 90.9(3) ?
Cu1 Ag6 Cl2 . . 96.91(7) ?
C11 Ag7 P2 . . 135.9(3) ?
C11 Ag7 C1 . . 90.9(4) ?
P2 Ag7 C1 . . 117.3(3) ?
C11 Ag7 Cu1 . . 45.8(3) ?
P2 Ag7 Cu1 . . 145.08(10) ?
C1 Ag7 Cu1 . . 45.1(3) ?
C11 Ag7 Cl2 . 2_665 97.1(3) ?
P2 Ag7 Cl2 . 2_665 114.32(10) ?
C1 Ag7 Cl2 . 2_665 90.9(3) ?
Cu1 Ag7 Cl2 . 2_665 97.57(7) ?
C21 Ag8 P3 . . 136.4(3) ?
C21 Ag8 C11 . . 90.5(4) ?
P3 Ag8 C11 . . 117.6(3) ?
C21 Ag8 Cu1 . . 45.2(3) ?
P3 Ag8 Cu1 . . 144.81(10) ?
C11 Ag8 Cu1 . . 45.5(3) ?
C21 Ag8 Cl1 . . 95.3(3) ?
P3 Ag8 Cl1 . . 116.61(11) ?
C11 Ag8 Cl1 . . 88.5(3) ?
Cu1 Ag8 Cl1 . . 95.55(7) ?
C31 Ag9 P4 . . 133.5(3) ?
C31 Ag9 C31 . 3_565 89.1(5) ?
P4 Ag9 C31 . 3_565 116.6(3) ?
C31 Ag9 Cu2 . . 44.9(3) ?
P4 Ag9 Cu2 . . 142.04(11) ?
C31 Ag9 Cu2 3_565 . 44.3(3) ?
C31 Ag9 Cl1 . . 101.4(3) ?
P4 Ag9 Cl1 . . 114.72(10) ?
C31 Ag9 Cl1 3_565 . 92.0(3) ?
Cu2 Ag9 Cl1 . . 100.07(8) ?
P5 Ag10 P5 3_675 2_765 112.04(9) ?
P5 Ag10 P5 3_675 . 112.04(9) ?
P5 Ag10 P5 2_765 . 112.04(9) ?
P5 Ag10 Cl3 3_675 . 106.76(10) ?
P5 Ag10 Cl3 2_765 . 106.76(10) ?
P5 Ag10 Cl3 . . 106.76(10) ?
C21 Cu1 C1 . . 118.8(5) ?
C21 Cu1 C11 . . 118.4(5) ?
C1 Cu1 C11 . . 118.1(5) ?
C21 Cu1 Ag8 . . 58.7(4) ?
C1 Cu1 Ag8 . . 153.9(4) ?
C11 Cu1 Ag8 . . 59.9(3) ?
C21 Cu1 Ag7 . . 155.5(4) ?
C1 Cu1 Ag7 . . 60.3(4) ?
C11 Cu1 Ag7 . . 57.9(4) ?
Ag8 Cu1 Ag7 . . 110.17(6) ?
C21 Cu1 Ag6 . . 60.1(4) ?
C1 Cu1 Ag6 . . 58.8(4) ?
C11 Cu1 Ag6 . . 156.4(3) ?
Ag8 Cu1 Ag6 . . 111.42(6) ?
Ag7 Cu1 Ag6 . . 112.52(6) ?
C21 Cu1 Ag3 . . 55.8(4) ?
C1 Cu1 Ag3 . . 108.6(4) ?
C11 Cu1 Ag3 . . 121.7(4) ?
Ag8 Cu1 Ag3 . . 91.25(5) ?
Ag7 Cu1 Ag3 . . 148.57(6) ?
Ag6 Cu1 Ag3 . . 78.25(5) ?
C21 Cu1 Ag2 . . 123.2(4) ?
C1 Cu1 Ag2 . . 55.7(4) ?
C11 Cu1 Ag2 . . 107.0(3) ?
Ag8 Cu1 Ag2 . . 149.85(7) ?
Ag7 Cu1 Ag2 . . 78.05(5) ?
Ag6 Cu1 Ag2 . . 90.26(5) ?
Ag3 Cu1 Ag2 . . 72.30(4) ?
C21 Cu1 Ag4 . . 107.9(4) ?
C1 Cu1 Ag4 . . 122.3(4) ?
C11 Cu1 Ag4 . . 55.3(3) ?
Ag8 Cu1 Ag4 . . 79.53(5) ?
Ag7 Cu1 Ag4 . . 89.74(5) ?
Ag6 Cu1 Ag4 . . 147.93(6) ?
Ag3 Cu1 Ag4 . . 71.27(4) ?
Ag2 Cu1 Ag4 . . 71.38(4) ?
C31 Cu2 C31 2_665 . 118.79(13) ?
C31 Cu2 C31 2_665 3_565 118.78(13) ?
C31 Cu2 C31 . 3_565 118.78(13) ?
C31 Cu2 Ag9 2_665 . 159.7(4) ?
C31 Cu2 Ag9 . . 57.9(3) ?
C31 Cu2 Ag9 3_565 . 60.9(3) ?
C31 Cu2 Ag9 2_665 2_665 57.9(3) ?
C31 Cu2 Ag9 . 2_665 60.9(3) ?
C31 Cu2 Ag9 3_565 2_665 159.7(4) ?
Ag9 Cu2 Ag9 . 2_665 114.45(5) ?
C31 Cu2 Ag9 2_665 3_565 60.9(3) ?
C31 Cu2 Ag9 . 3_565 159.7(4) ?
C31 Cu2 Ag9 3_565 3_565 57.9(3) ?
Ag9 Cu2 Ag9 . 3_565 114.45(4) ?
Ag9 Cu2 Ag9 2_665 3_565 114.45(5) ?
C31 Cu2 Ag5 2_665 2_665 55.8(3) ?
C31 Cu2 Ag5 . 2_665 121.2(3) ?
C31 Cu2 Ag5 3_565 2_665 107.1(3) ?
Ag9 Cu2 Ag5 . 2_665 144.40(9) ?
Ag9 Cu2 Ag5 2_665 2_665 87.52(4) ?
Ag9 Cu2 Ag5 3_565 2_665 76.62(4) ?
C31 Cu2 Ag5 2_665 3_565 121.2(3) ?
C31 Cu2 Ag5 . 3_565 107.1(3) ?
C31 Cu2 Ag5 3_565 3_565 55.8(3) ?
Ag9 Cu2 Ag5 . 3_565 76.63(4) ?
Ag9 Cu2 Ag5 2_665 3_565 144.40(9) ?
Ag9 Cu2 Ag5 3_565 3_565 87.52(4) ?
Ag5 Cu2 Ag5 2_665 3_565 69.97(6) ?
C31 Cu2 Ag5 2_665 . 107.1(3) ?
C31 Cu2 Ag5 . . 55.8(3) ?
C31 Cu2 Ag5 3_565 . 121.2(3) ?
Ag9 Cu2 Ag5 . . 87.53(4) ?
Ag9 Cu2 Ag5 2_665 . 76.63(4) ?
Ag9 Cu2 Ag5 3_565 . 144.40(9) ?
Ag5 Cu2 Ag5 2_665 . 69.97(6) ?
Ag5 Cu2 Ag5 3_565 . 69.97(6) ?
Ag9 Cl1 Ag4 . . 118.58(9) ?
Ag9 Cl1 Ag5 . 3_565 77.50(7) ?
Ag4 Cl1 Ag5 . 3_565 77.48(7) ?
Ag9 Cl1 Ag8 . . 158.63(10) ?
Ag4 Cl1 Ag8 . . 78.31(7) ?
Ag5 Cl1 Ag8 3_565 . 121.16(10) ?
Ag6 Cl2 Ag2 . 3_565 120.87(9) ?
Ag6 Cl2 Ag3 . . 78.03(7) ?
Ag2 Cl2 Ag3 3_565 . 78.66(7) ?
Ag6 Cl2 Ag7 . 3_565 158.19(10) ?
Ag2 Cl2 Ag7 3_565 3_565 77.11(7) ?
Ag3 Cl2 Ag7 . 3_565 120.18(10) ?
C53 P1 C41 . . 104.3(6) ?
C53 P1 C47 . . 103.7(6) ?
C41 P1 C47 . . 104.5(7) ?
C53 P1 Ag6 . . 113.3(4) ?
C41 P1 Ag6 . . 114.2(5) ?
C47 P1 Ag6 . . 115.6(4) ?
C65 P2 C71 . . 104.2(7) ?
C65 P2 C59 . . 103.7(6) ?
C71 P2 C59 . . 103.9(6) ?
C65 P2 Ag7 . . 113.0(5) ?
C71 P2 Ag7 . . 117.1(5) ?
C59 P2 Ag7 . . 113.5(4) ?
C77 P3 C89 . . 106.1(7) ?
C77 P3 C83 . . 102.9(7) ?
C89 P3 C83 . . 105.2(7) ?
C77 P3 Ag8 . . 117.1(5) ?
C89 P3 Ag8 . . 110.7(5) ?
C83 P3 Ag8 . . 113.8(5) ?
C101 P4 C107 . . 105.7(6) ?
C101 P4 C95 . . 104.3(6) ?
C107 P4 C95 . . 104.6(6) ?
C101 P4 Ag9 . . 112.3(4) ?
C107 P4 Ag9 . . 115.9(5) ?
C95 P4 Ag9 . . 113.0(4) ?
C119 P5 C113 . . 104.3(7) ?
C119 P5 C125 . . 105.3(7) ?
C113 P5 C125 . . 100.7(6) ?
C119 P5 Ag10 . . 112.6(4) ?
C113 P5 Ag10 . . 112.3(4) ?
C125 P5 Ag10 . . 119.9(6) ?
C2 C1 Cu1 . . 170.3(11) ?
C2 C1 Ag2 . . 96.8(9) ?
Cu1 C1 Ag2 . . 80.3(5) ?
C2 C1 Ag6 . . 96.6(9) ?
Cu1 C1 Ag6 . . 76.1(4) ?
Ag2 C1 Ag6 . . 111.1(5) ?
C2 C1 Ag7 . . 115.0(10) ?
Cu1 C1 Ag7 . . 74.6(4) ?
Ag2 C1 Ag7 . . 92.9(4) ?
Ag6 C1 Ag7 . . 137.9(5) ?
C1 C2 C3 . . 177.5(15) ?
C8 C3 C4 . . 119.8(14) ?
C8 C3 C2 . . 120.4(13) ?
C4 C3 C2 . . 119.8(12) ?
C3 C4 C5 . . 120.7(16) ?
C3 C4 H4 . . 119.6 ?
C5 C4 H4 . . 119.6 ?
C6 C5 C4 . . 120.9(17) ?
C6 C5 H5 . . 119.6 ?
C4 C5 H5 . . 119.6 ?
C5 C6 C7 . . 118.2(15) ?
C5 C6 C9 . . 122.1(19) ?
C7 C6 C9 . . 119.7(18) ?
C6 C7 C8 . . 119.5(16) ?
C6 C7 H7 . . 120.2 ?
C8 C7 H7 . . 120.2 ?
C3 C8 C7 . . 120.5(15) ?
C3 C8 H8 . . 119.8 ?
C7 C8 H8 . . 119.8 ?
C6 C9 H9A . . 109.5 ?
C6 C9 H9B . . 109.5 ?
H9A C9 H9B . . 109.5 ?
C6 C9 H9C . . 109.5 ?
H9A C9 H9C . . 109.5 ?
H9B C9 H9C . . 109.5 ?
C12 C11 Cu1 . . 167.8(11) ?
C12 C11 Ag7 . . 94.4(9) ?
Cu1 C11 Ag7 . . 76.3(4) ?
C12 C11 Ag4 . . 95.8(9) ?
Cu1 C11 Ag4 . . 80.8(4) ?
Ag7 C11 Ag4 . . 111.8(5) ?
C12 C11 Ag8 . . 117.5(10) ?
Cu1 C11 Ag8 . . 74.6(4) ?
Ag7 C11 Ag8 . . 135.8(5) ?
Ag4 C11 Ag8 . . 95.5(5) ?
C11 C12 C13 . . 178.2(14) ?
C18 C13 C14 . . 120.8(14) ?
C18 C13 C12 . . 120.9(13) ?
C14 C13 C12 . . 118.0(13) ?
C15 C14 C13 . . 119.6(16) ?
C15 C14 H14 . . 120.2 ?
C13 C14 H14 . . 120.2 ?
C14 C15 C16 . . 119.8(18) ?
C14 C15 H15 . . 120.1 ?
C16 C15 H15 . . 120.1 ?
C17 C16 C15 . . 118.5(16) ?
C17 C16 C19 . . 123.(2) ?
C15 C16 C19 . . 119.(2) ?
C16 C17 C18 . . 122.1(17) ?
C16 C17 H17 . . 118.9 ?
C18 C17 H17 . . 118.9 ?
C13 C18 C17 . . 118.9(16) ?
C13 C18 H18 . . 120.6 ?
C17 C18 H18 . . 120.6 ?
C16 C19 H19A . . 109.5 ?
C16 C19 H19B . . 109.5 ?
H19A C19 H19B . . 109.5 ?
C16 C19 H19C . . 109.5 ?
H19A C19 H19C . . 109.5 ?
H19B C19 H19C . . 109.5 ?
C22 C21 Cu1 . . 170.1(12) ?
C22 C21 Ag3 . . 99.9(9) ?
Cu1 C21 Ag3 . . 80.4(5) ?
C22 C21 Ag8 . . 94.9(10) ?
Cu1 C21 Ag8 . . 76.1(4) ?
Ag3 C21 Ag8 . . 112.6(5) ?
C22 C21 Ag6 . . 114.4(10) ?
Cu1 C21 Ag6 . . 75.4(4) ?
Ag3 C21 Ag6 . . 93.5(5) ?
Ag8 C21 Ag6 . . 137.0(5) ?
C21 C22 C23 . . 176.9(16) ?
C24 C23 C28 . . 117.6(15) ?
C24 C23 C22 . . 120.8(14) ?
C28 C23 C22 . . 121.5(15) ?
C25 C24 C23 . . 122.2(18) ?
C25 C24 H24 . . 118.9 ?
C23 C24 H24 . . 118.9 ?
C24 C25 C26 . . 119.1(18) ?
C24 C25 H25 . . 120.4 ?
C26 C25 H25 . . 120.4 ?
C27 C26 C25 . . 118.7(17) ?
C27 C26 C29 . . 120.(2) ?
C25 C26 C29 . . 121.(2) ?
C26 C27 C28 . . 121.3(19) ?
C26 C27 H27 . . 119.3 ?
C28 C27 H27 . . 119.3 ?
C27 C28 C23 . . 121.1(17) ?
C27 C28 H28 . . 119.5 ?
C23 C28 H28 . . 119.5 ?
C26 C29 H29A . . 109.5 ?
C26 C29 H29B . . 109.5 ?
H29A C29 H29B . . 109.5 ?
C26 C29 H29C . . 109.5 ?
H29A C29 H29C . . 109.5 ?
H29B C29 H29C . . 109.5 ?
C32 C31 Cu2 . . 170.1(11) ?
C32 C31 Ag9 . . 95.0(9) ?
Cu2 C31 Ag9 . . 77.3(4) ?
C32 C31 Ag5 . . 95.6(9) ?
Cu2 C31 Ag5 . . 81.2(4) ?
Ag9 C31 Ag5 . . 108.6(4) ?
C32 C31 Ag9 . 2_665 114.7(9) ?
Cu2 C31 Ag9 . 2_665 74.8(4) ?
Ag9 C31 Ag9 . 2_665 142.9(5) ?
Ag5 C31 Ag9 . 2_665 90.9(4) ?
C31 C32 C33 . . 176.8(15) ?
C38 C33 C34 . . 118.9(14) ?
C38 C33 C32 . . 121.5(15) ?
C34 C33 C32 . . 119.6(13) ?
C35 C34 C33 . . 120.4(19) ?
C35 C34 H34 . . 119.8 ?
C33 C34 H34 . . 119.8 ?
C34 C35 C36 . . 121.(2) ?
C34 C35 H35 . . 119.7 ?
C36 C35 H35 . . 119.7 ?
C37 C36 C35 . . 120.1(17) ?
C37 C36 C39 . . 120.(3) ?
C35 C36 C39 . . 119.(3) ?
C36 C37 C38 . . 117.(2) ?
C36 C37 H37 . . 121.4 ?
C38 C37 H37 . . 121.4 ?
C33 C38 C37 . . 122.6(19) ?
C33 C38 H38 . . 118.7 ?
C37 C38 H38 . . 118.7 ?
C36 C39 H39A . . 109.5 ?
C36 C39 H39B . . 109.5 ?
H39A C39 H39B . . 109.5 ?
C36 C39 H39C . . 109.5 ?
H39A C39 H39C . . 109.5 ?
H39B C39 H39C . . 109.5 ?
C46 C41 C42 . . 119.0(14) ?
C46 C41 P1 . . 125.2(12) ?
C42 C41 P1 . . 115.5(11) ?
C43 C42 C41 . . 119.9(15) ?
C43 C42 H42 . . 120.0 ?
C41 C42 H42 . . 120.0 ?
C44 C43 C42 . . 120.8(17) ?
C44 C43 H43 . . 119.6 ?
C42 C43 H43 . . 119.6 ?
C43 C44 C45 . . 118.8(17) ?
C43 C44 H44 . . 120.6 ?
C45 C44 H44 . . 120.6 ?
C46 C45 C44 . . 120.4(18) ?
C46 C45 H45 . . 119.8 ?
C44 C45 H45 . . 119.8 ?
C41 C46 C45 . . 120.9(16) ?
C41 C46 H46 . . 119.6 ?
C45 C46 H46 . . 119.6 ?
C52 C47 C48 . . 119.6(14) ?
C52 C47 P1 . . 118.0(10) ?
C48 C47 P1 . . 122.3(11) ?
C49 C48 C47 . . 118.2(15) ?
C49 C48 H48 . . 120.9 ?
C47 C48 H48 . . 120.9 ?
C50 C49 C48 . . 122.3(15) ?
C50 C49 H49 . . 118.8 ?
C48 C49 H49 . . 118.8 ?
C51 C50 C49 . . 117.9(16) ?
C51 C50 H50 . . 121.0 ?
C49 C50 H50 . . 121.0 ?
C50 C51 C52 . . 121.8(16) ?
C50 C51 H51 . . 119.1 ?
C52 C51 H51 . . 119.1 ?
C47 C52 C51 . . 120.0(14) ?
C47 C52 H52 . . 120.0 ?
C51 C52 H52 . . 120.0 ?
C54 C53 C58 . . 117.3(13) ?
C54 C53 P1 . . 123.2(11) ?
C58 C53 P1 . . 119.5(10) ?
C55 C54 C53 . . 119.0(16) ?
C55 C54 H54 . . 120.5 ?
C53 C54 H54 . . 120.5 ?
C56 C55 C54 . . 121.8(17) ?
C56 C55 H55 . . 119.1 ?
C54 C55 H55 . . 119.1 ?
C57 C56 C55 . . 118.7(17) ?
C57 C56 H56 . . 120.7 ?
C55 C56 H56 . . 120.7 ?
C58 C57 C56 . . 122.7(18) ?
C58 C57 H57 . . 118.6 ?
C56 C57 H57 . . 118.6 ?
C57 C58 C53 . . 120.6(16) ?
C57 C58 H58 . . 119.7 ?
C53 C58 H58 . . 119.7 ?
C64 C59 C60 . . 118.0(13) ?
C64 C59 P2 . . 122.4(11) ?
C60 C59 P2 . . 119.5(10) ?
C61 C60 C59 . . 121.7(15) ?
C61 C60 H60 . . 119.1 ?
C59 C60 H60 . . 119.1 ?
C60 C61 C62 . . 120.8(16) ?
C60 C61 H61 . . 119.6 ?
C62 C61 H61 . . 119.6 ?
C63 C62 C61 . . 118.4(15) ?
C63 C62 H62 . . 120.8 ?
C61 C62 H62 . . 120.8 ?
C64 C63 C62 . . 120.8(15) ?
C64 C63 H63 . . 119.6 ?
C62 C63 H63 . . 119.6 ?
C63 C64 C59 . . 120.2(14) ?
C63 C64 H64 . . 119.9 ?
C59 C64 H64 . . 119.9 ?
C66 C65 C70 . . 118.7(14) ?
C66 C65 P2 . . 123.9(11) ?
C70 C65 P2 . . 117.3(11) ?
C67 C66 C65 . . 122.1(16) ?
C67 C66 H66 . . 118.9 ?
C65 C66 H66 . . 118.9 ?
C66 C67 C68 . . 119.1(19) ?
C66 C67 H67 . . 120.4 ?
C68 C67 H67 . . 120.4 ?
C69 C68 C67 . . 121.0(18) ?
C69 C68 H68 . . 119.5 ?
C67 C68 H68 . . 119.5 ?
C68 C69 C70 . . 117.7(16) ?
C68 C69 H69 . . 121.1 ?
C70 C69 H69 . . 121.1 ?
C65 C70 C69 . . 121.1(15) ?
C65 C70 H70 . . 119.4 ?
C69 C70 H70 . . 119.4 ?
C72 C71 C76 . . 118.2(14) ?
C72 C71 P2 . . 123.5(13) ?
C76 C71 P2 . . 118.2(11) ?
C71 C72 C73 . . 121.7(16) ?
C71 C72 H72 . . 119.1 ?
C73 C72 H72 . . 119.1 ?
C74 C73 C72 . . 118.3(17) ?
C74 C73 H73 . . 120.8 ?
C72 C73 H73 . . 120.8 ?
C73 C74 C75 . . 119.1(18) ?
C73 C74 H74 . . 120.5 ?
C75 C74 H74 . . 120.5 ?
C76 C75 C74 . . 124.(2) ?
C76 C75 H75 . . 117.9 ?
C74 C75 H75 . . 117.9 ?
C75 C76 C71 . . 118.3(16) ?
C75 C76 H76 . . 120.8 ?
C71 C76 H76 . . 120.8 ?
C78 C77 C82 . . 119.4(14) ?
C78 C77 P3 . . 122.4(12) ?
C82 C77 P3 . . 118.1(11) ?
C77 C78 C79 . . 118.4(18) ?
C77 C78 H78 . . 120.8 ?
C79 C78 H78 . . 120.8 ?
C80 C79 C78 . . 120.4(19) ?
C80 C79 H79 . . 119.8 ?
C78 C79 H79 . . 119.8 ?
C81 C80 C79 . . 119.9(19) ?
C81 C80 H80 . . 120.0 ?
C79 C80 H80 . . 120.0 ?
C80 C81 C82 . . 122.(2) ?
C80 C81 H81 . . 119.2 ?
C82 C81 H81 . . 119.2 ?
C81 C82 C77 . . 120.0(17) ?
C81 C82 H82 . . 120.0 ?
C77 C82 H82 . . 120.0 ?
C84 C83 C88 . . 118.6(15) ?
C84 C83 P3 . . 123.1(13) ?
C88 C83 P3 . . 118.2(11) ?
C83 C84 C85 . . 119.9(17) ?
C83 C84 H84 . . 120.1 ?
C85 C84 H84 . . 120.1 ?
C86 C85 C84 . . 121.3(17) ?
C86 C85 H85 . . 119.4 ?
C84 C85 H85 . . 119.4 ?
C85 C86 C87 . . 118.7(17) ?
C85 C86 H86 . . 120.6 ?
C87 C86 H86 . . 120.6 ?
C88 C87 C86 . . 120.(2) ?
C88 C87 H87 . . 120.1 ?
C86 C87 H87 . . 120.1 ?
C87 C88 C83 . . 121.5(17) ?
C87 C88 H88 . . 119.2 ?
C83 C88 H88 . . 119.2 ?
C90 C89 C94 . . 119.6(15) ?
C90 C89 P3 . . 118.5(11) ?
C94 C89 P3 . . 121.9(12) ?
C89 C90 C91 . . 122.3(14) ?
C89 C90 H90 . . 118.9 ?
C91 C90 H90 . . 118.9 ?
C90 C91 C92 . . 119.0(15) ?
C90 C91 H91 . . 120.5 ?
C92 C91 H91 . . 120.5 ?
C93 C92 C91 . . 119.3(16) ?
C93 C92 H92 . . 120.3 ?
C91 C92 H92 . . 120.3 ?
C92 C93 C94 . . 121.0(15) ?
C92 C93 H93 . . 119.5 ?
C94 C93 H93 . . 119.5 ?
C89 C94 C93 . . 118.7(15) ?
C89 C94 H94 . . 120.7 ?
C93 C94 H94 . . 120.7 ?
C96 C95 C100 . . 120.3(13) ?
C96 C95 P4 . . 125.2(11) ?
C100 C95 P4 . . 114.5(10) ?
C95 C96 C97 . . 122.8(15) ?
C95 C96 H96 . . 118.6 ?
C97 C96 H96 . . 118.6 ?
C96 C97 C98 . . 118.3(15) ?
C96 C97 H97 . . 120.8 ?
C98 C97 H97 . . 120.8 ?
C97 C98 C99 . . 122.0(15) ?
C97 C98 H98 . . 119.0 ?
C99 C98 H98 . . 119.0 ?
C98 C99 C100 . . 117.1(15) ?
C98 C99 H99 . . 121.4 ?
C100 C99 H99 . . 121.4 ?
C99 C100 C95 . . 119.5(13) ?
C99 C100 H100 . . 120.3 ?
C95 C100 H100 . . 120.3 ?
C102 C101 C106 . . 117.2(13) ?
C102 C101 P4 . . 125.0(12) ?
C106 C101 P4 . . 117.7(10) ?
C101 C102 C103 . . 120.8(16) ?
C101 C102 H102 . . 119.6 ?
C103 C102 H102 . . 119.6 ?
C104 C103 C102 . . 121.4(15) ?
C104 C103 H103 . . 119.3 ?
C102 C103 H103 . . 119.3 ?
C105 C104 C103 . . 118.1(15) ?
C105 C104 H104 . . 121.0 ?
C103 C104 H104 . . 121.0 ?
C104 C105 C106 . . 122.3(16) ?
C104 C105 H105 . . 118.9 ?
C106 C105 H105 . . 118.9 ?
C105 C106 C101 . . 120.2(15) ?
C105 C106 H106 . . 119.9 ?
C101 C106 H106 . . 119.9 ?
C112 C107 C108 . . 121.6(14) ?
C112 C107 P4 . . 117.0(10) ?
C108 C107 P4 . . 121.3(11) ?
C107 C108 C109 . . 117.5(15) ?
C107 C108 H108 . . 121.2 ?
C109 C108 H108 . . 121.2 ?
C110 C109 C108 . . 122.0(15) ?
C110 C109 H109 . . 119.0 ?
C108 C109 H109 . . 119.0 ?
C109 C110 C111 . . 119.8(15) ?
C109 C110 H110 . . 120.1 ?
C111 C110 H110 . . 120.1 ?
C112 C111 C110 . . 119.5(15) ?
C112 C111 H111 . . 120.3 ?
C110 C111 H111 . . 120.3 ?
C107 C112 C111 . . 119.5(13) ?
C107 C112 H112 . . 120.3 ?
C111 C112 H112 . . 120.3 ?
C114 C113 C118 . . 119.7(13) ?
C114 C113 P5 . . 116.1(10) ?
C118 C113 P5 . . 124.2(11) ?
C115 C114 C113 . . 118.6(15) ?
C115 C114 H114 . . 120.7 ?
C113 C114 H114 . . 120.7 ?
C116 C115 C114 . . 121.5(18) ?
C116 C115 H115 . . 119.2 ?
C114 C115 H115 . . 119.2 ?
C115 C116 C117 . . 121.0(16) ?
C115 C116 H116 . . 119.5 ?
C117 C116 H116 . . 119.5 ?
C118 C117 C116 . . 119.7(17) ?
C118 C117 H117 . . 120.1 ?
C116 C117 H117 . . 120.1 ?
C117 C118 C113 . . 119.5(16) ?
C117 C118 H118 . . 120.3 ?
C113 C118 H118 . . 120.3 ?
C120 C119 C124 . . 113.7(15) ?
C120 C119 P5 . . 120.5(12) ?
C124 C119 P5 . . 124.8(13) ?
C119 C120 C121 . . 124.0(16) ?
C119 C120 H120 . . 118.0 ?
C121 C120 H120 . . 118.0 ?
C120 C121 C122 . . 117.7(18) ?
C120 C121 H121 . . 121.1 ?
C122 C121 H121 . . 121.1 ?
C123 C122 C121 . . 120.5(17) ?
C123 C122 H122 . . 119.7 ?
C121 C122 H122 . . 119.7 ?
C122 C123 C124 . . 120.6(16) ?
C122 C123 H123 . . 119.7 ?
C124 C123 H123 . . 119.7 ?
C123 C124 C119 . . 123.3(16) ?
C123 C124 H124 . . 118.4 ?
C119 C124 H124 . . 118.4 ?
C130 C125 C126 . . 119.2(17) ?
C130 C125 P5 . . 123.8(14) ?
C126 C125 P5 . . 117.0(13) ?
C125 C126 C127 . . 120.(2) ?
C125 C126 H126 . . 120.2 ?
C127 C126 H126 . . 120.2 ?
C128 C127 C126 . . 121.(2) ?
C128 C127 H127 . . 119.3 ?
C126 C127 H127 . . 119.3 ?
C127 C128 C129 . . 118.4(17) ?
C127 C128 H128 . . 120.8 ?
C129 C128 H128 . . 120.8 ?
C128 C129 C130 . . 121.(2) ?
C128 C129 H129 . . 119.4 ?
C130 C129 H129 . . 119.4 ?
C125 C130 C129 . . 120.(2) ?
C125 C130 H130 . . 120.0 ?
C129 C130 H130 . . 120.0 ?
F1 B1 F2 . . 112.7(14) ?
F1 B1 F2 . 3 112.7(14) ?
F2 B1 F2 . 3 106.0(16) ?
F1 B1 F2 . 2 112.7(14) ?
F2 B1 F2 . 2 106.0(16) ?
F2 B1 F2 3 2 106.0(16) ?
F3A B2A F5A . . 110.8 ?
F3A B2A F4A . . 110.6 ?
F5A B2A F4A . . 109.2 ?
F3A B2A F6A . . 108.9 ?
F5A B2A F6A . . 108.7 ?
F4A B2A F6A . . 108.6 ?
F3B B2B F5B . . 110.8 ?
F3B B2B F4B . . 110.6 ?
F5B B2B F4B . . 109.2 ?
F3B B2B F6B . . 108.9 ?
F5B B2B F6B . . 108.7 ?
F4B B2B F6B . . 108.6 ?
F3C B2C F5C . . 110.82(5) ?
F3C B2C F4C . . 110.6 ?
F5C B2C F4C . . 109.2 ?
F3C B2C F6C . . 108.9 ?
F5C B2C F6C . . 108.8 ?
F4C B2C F6C . . 108.6 ?

loop_
_geom_bond_atom_site_label_1
_geom_bond_atom_site_label_2
_geom_bond_site_symmetry_2
_geom_bond_distance
_geom_bond_publ_flag
Ag1 Ag4 2_665 2.9926(11) ?
Ag1 Ag4 3_565 2.9926(10) ?
Ag1 Ag4 . 2.9926(11) ?
Ag1 Ag2 . 3.0064(18) ?
Ag1 Ag2 2_665 3.0064(17) ?
Ag1 Ag2 3_565 3.0064(17) ?
Ag1 Ag5 . 3.0072(16) ?
Ag1 Ag5 2_665 3.0073(16) ?
Ag1 Ag5 3_565 3.0073(16) ?
Ag1 Ag3 . 3.0194(10) ?
Ag1 Ag3 2_665 3.0195(10) ?
Ag1 Ag3 3_565 3.0195(11) ?
Ag2 C1 . 2.383(13) ?
Ag2 Cl2 2_665 2.810(3) ?
Ag2 Ag2 3_565 2.8253(16) ?
Ag2 Ag2 2_665 2.8254(17) ?
Ag2 Cu1 . 2.8423(17) ?
Ag2 Ag4 . 3.3277(15) ?
Ag2 Ag3 . 3.3454(15) ?
Ag3 C21 . 2.372(13) ?
Ag3 Cl2 . 2.812(3) ?
Ag3 Cu1 . 2.8286(17) ?
Ag3 Ag5 3_565 2.8312(14) ?
Ag3 Ag4 3_565 2.8316(13) ?
Ag3 Ag4 . 3.3152(14) ?
Ag4 C11 . 2.384(12) ?
Ag4 Cl1 . 2.794(3) ?
Ag4 Ag5 . 2.8384(14) ?
Ag4 Cu1 . 2.8613(18) ?
Ag5 C31 . 2.406(12) ?
Ag5 Cl1 2_665 2.810(3) ?
Ag5 Cu2 . 2.875(2) ?
Ag5 Ag5 2_665 3.2974(17) ?
Ag5 Ag5 3_565 3.2974(17) ?
Ag6 P1 . 2.407(3) ?
Ag6 C1 . 2.414(13) ?
Ag6 C21 . 2.454(13) ?
Ag6 Cu1 . 2.7397(18) ?
Ag6 Cl2 . 2.771(3) ?
Ag7 C11 . 2.375(13) ?
Ag7 P2 . 2.393(3) ?
Ag7 C1 . 2.453(13) ?
Ag7 Cu1 . 2.7225(17) ?
Ag7 Cl2 2_665 2.814(3) ?
Ag8 C21 . 2.393(13) ?
Ag8 P3 . 2.395(3) ?
Ag8 C11 . 2.439(12) ?
Ag8 Cu1 . 2.7176(18) ?
Ag8 Cl1 . 2.860(3) ?
Ag9 C31 . 2.379(11) ?
Ag9 P4 . 2.409(3) ?
Ag9 C31 3_565 2.483(11) ?
Ag9 Cu2 . 2.7413(12) ?
Ag9 Cl1 . 2.755(3) ?
Ag10 P5 3_675 2.516(4) ?
Ag10 P5 2_765 2.516(3) ?
Ag10 P5 . 2.516(3) ?
Ag10 Cl3 . 2.603(8) ?
Cu1 C21 . 1.987(13) ?
Cu1 C1 . 2.002(13) ?
Cu1 C11 . 2.010(12) ?
Cu2 C31 2_665 1.982(11) ?
Cu2 C31 . 1.982(11) ?
Cu2 C31 3_565 1.982(11) ?
P1 C53 . 1.812(13) ?
P1 C41 . 1.812(14) ?
P1 C47 . 1.837(15) ?
P2 C65 . 1.815(14) ?
P2 C71 . 1.821(14) ?
P2 C59 . 1.834(13) ?
P3 C77 . 1.808(14) ?
P3 C89 . 1.816(17) ?
P3 C83 . 1.824(14) ?
P4 C101 . 1.825(14) ?
P4 C107 . 1.829(15) ?
P4 C95 . 1.832(13) ?
P5 C119 . 1.763(17) ?
P5 C113 . 1.825(14) ?
P5 C125 . 1.832(17) ?
C1 C2 . 1.220(19) ?
C2 C3 . 1.46(2) ?
C3 C8 . 1.344(19) ?
C3 C4 . 1.38(2) ?
C4 C5 . 1.38(2) ?
C4 H4 . 0.95 ?
C5 C6 . 1.37(3) ?
C5 H5 . 0.95 ?
C6 C7 . 1.40(3) ?
C6 C9 . 1.53(2) ?
C7 C8 . 1.42(2) ?
C7 H7 . 0.95 ?
C8 H8 . 0.95 ?
C9 H9A . 0.98 ?
C9 H9B . 0.98 ?
C9 H9C . 0.98 ?
C11 C12 . 1.203(17) ?
C12 C13 . 1.496(19) ?
C13 C18 . 1.34(2) ?
C13 C14 . 1.40(2) ?
C14 C15 . 1.39(2) ?
C14 H14 . 0.95 ?
C15 C16 . 1.40(3) ?
C15 H15 . 0.95 ?
C16 C17 . 1.36(3) ?
C16 C19 . 1.51(2) ?
C17 C18 . 1.41(2) ?
C17 H17 . 0.95 ?
C18 H18 . 0.95 ?
C19 H19A . 0.98 ?
C19 H19B . 0.98 ?
C19 H19C . 0.98 ?
C21 C22 . 1.230(18) ?
C22 C23 . 1.42(2) ?
C23 C24 . 1.40(2) ?
C23 C28 . 1.42(2) ?
C24 C25 . 1.37(2) ?
C24 H24 . 0.95 ?
C25 C26 . 1.46(3) ?
C25 H25 . 0.95 ?
C26 C27 . 1.36(3) ?
C26 C29 . 1.52(3) ?
C27 C28 . 1.38(2) ?
C27 H27 . 0.95 ?
C28 H28 . 0.95 ?
C29 H29A . 0.98 ?
C29 H29B . 0.98 ?
C29 H29C . 0.98 ?
C31 C32 . 1.234(18) ?
C32 C33 . 1.43(2) ?
C33 C38 . 1.36(2) ?
C33 C34 . 1.40(2) ?
C34 C35 . 1.36(3) ?
C34 H34 . 0.95 ?
C35 C36 . 1.42(3) ?
C35 H35 . 0.95 ?
C36 C37 . 1.39(3) ?
C36 C39 . 1.53(3) ?
C37 C38 . 1.42(2) ?
C37 H37 . 0.95 ?
C38 H38 . 0.95 ?
C39 H39A . 0.98 ?
C39 H39B . 0.98 ?
C39 H39C . 0.98 ?
C41 C46 . 1.37(2) ?
C41 C42 . 1.42(2) ?
C42 C43 . 1.38(2) ?
C42 H42 . 0.95 ?
C43 C44 . 1.38(3) ?
C43 H43 . 0.95 ?
C44 C45 . 1.40(3) ?
C44 H44 . 0.95 ?
C45 C46 . 1.39(2) ?
C45 H45 . 0.95 ?
C46 H46 . 0.95 ?
C47 C52 . 1.37(2) ?
C47 C48 . 1.401(18) ?
C48 C49 . 1.39(2) ?
C48 H48 . 0.95 ?
C49 C50 . 1.37(2) ?
C49 H49 . 0.95 ?
C50 C51 . 1.37(2) ?
C50 H50 . 0.95 ?
C51 C52 . 1.38(2) ?
C51 H51 . 0.95 ?
C52 H52 . 0.95 ?
C53 C54 . 1.408(19) ?
C53 C58 . 1.41(2) ?
C54 C55 . 1.39(2) ?
C54 H54 . 0.95 ?
C55 C56 . 1.36(3) ?
C55 H55 . 0.95 ?
C56 C57 . 1.35(3) ?
C56 H56 . 0.95 ?
C57 C58 . 1.34(2) ?
C57 H57 . 0.95 ?
C58 H58 . 0.95 ?
C59 C64 . 1.382(18) ?
C59 C60 . 1.39(2) ?
C60 C61 . 1.33(2) ?
C60 H60 . 0.95 ?
C61 C62 . 1.39(2) ?
C61 H61 . 0.95 ?
C62 C63 . 1.38(2) ?
C62 H62 . 0.95 ?
C63 C64 . 1.37(2) ?
C63 H63 . 0.95 ?
C64 H64 . 0.95 ?
C65 C66 . 1.362(19) ?
C65 C70 . 1.374(19) ?
C66 C67 . 1.35(2) ?
C66 H66 . 0.95 ?
C67 C68 . 1.41(3) ?
C67 H67 . 0.95 ?
C68 C69 . 1.35(2) ?
C68 H68 . 0.95 ?
C69 C70 . 1.42(2) ?
C69 H69 . 0.95 ?
C70 H70 . 0.95 ?
C71 C72 . 1.38(2) ?
C71 C76 . 1.41(2) ?
C72 C73 . 1.40(2) ?
C72 H72 . 0.95 ?
C73 C74 . 1.33(3) ?
C73 H73 . 0.95 ?
C74 C75 . 1.41(3) ?
C74 H74 . 0.95 ?
C75 C76 . 1.30(2) ?
C75 H75 . 0.95 ?
C76 H76 . 0.95 ?
C77 C78 . 1.38(2) ?
C77 C82 . 1.39(2) ?
C78 C79 . 1.43(2) ?
C78 H78 . 0.95 ?
C79 C80 . 1.35(3) ?
C79 H79 . 0.95 ?
C80 C81 . 1.35(3) ?
C80 H80 . 0.95 ?
C81 C82 . 1.37(2) ?
C81 H81 . 0.95 ?
C82 H82 . 0.95 ?
C83 C84 . 1.35(2) ?
C83 C88 . 1.39(2) ?
C84 C85 . 1.38(2) ?
C84 H84 . 0.95 ?
C85 C86 . 1.35(3) ?
C85 H85 . 0.95 ?
C86 C87 . 1.38(3) ?
C86 H86 . 0.95 ?
C87 C88 . 1.34(2) ?
C87 H87 . 0.95 ?
C88 H88 . 0.95 ?
C89 C90 . 1.339(19) ?
C89 C94 . 1.40(2) ?
C90 C91 . 1.38(2) ?
C90 H90 . 0.95 ?
C91 C92 . 1.40(2) ?
C91 H91 . 0.95 ?
C92 C93 . 1.36(2) ?
C92 H92 . 0.95 ?
C93 C94 . 1.40(2) ?
C93 H93 . 0.95 ?
C94 H94 . 0.95 ?
C95 C96 . 1.318(19) ?
C95 C100 . 1.413(19) ?
C96 C97 . 1.37(2) ?
C96 H96 . 0.95 ?
C97 C98 . 1.38(2) ?
C97 H97 . 0.95 ?
C98 C99 . 1.39(2) ?
C98 H98 . 0.95 ?
C99 C100 . 1.41(2) ?
C99 H99 . 0.95 ?
C100 H100 . 0.95 ?
C101 C102 . 1.35(2) ?
C101 C106 . 1.402(19) ?
C102 C103 . 1.38(2) ?
C102 H102 . 0.95 ?
C103 C104 . 1.35(2) ?
C103 H103 . 0.95 ?
C104 C105 . 1.34(2) ?
C104 H104 . 0.95 ?
C105 C106 . 1.36(2) ?
C105 H105 . 0.95 ?
C106 H106 . 0.95 ?
C107 C112 . 1.37(2) ?
C107 C108 . 1.388(19) ?
C108 C109 . 1.44(2) ?
C108 H108 . 0.95 ?
C109 C110 . 1.31(2) ?
C109 H109 . 0.95 ?
C110 C111 . 1.43(2) ?
C110 H110 . 0.95 ?
C111 C112 . 1.40(2) ?
C111 H111 . 0.95 ?
C112 H112 . 0.95 ?
C113 C114 . 1.39(2) ?
C113 C118 . 1.40(2) ?
C114 C115 . 1.39(2) ?
C114 H114 . 0.95 ?
C115 C116 . 1.33(3) ?
C115 H115 . 0.95 ?
C116 C117 . 1.38(3) ?
C116 H116 . 0.95 ?
C117 C118 . 1.38(2) ?
C117 H117 . 0.95 ?
C118 H118 . 0.95 ?
C119 C120 . 1.39(2) ?
C119 C124 . 1.42(2) ?
C120 C121 . 1.41(2) ?
C120 H120 . 0.95 ?
C121 C122 . 1.41(3) ?
C121 H121 . 0.95 ?
C122 C123 . 1.33(3) ?
C122 H122 . 0.95 ?
C123 C124 . 1.39(2) ?
C123 H123 . 0.95 ?
C124 H124 . 0.95 ?
C125 C130 . 1.35(2) ?
C125 C126 . 1.37(3) ?
C126 C127 . 1.42(3) ?
C126 H126 . 0.95 ?
C127 C128 . 1.33(3) ?
C127 H127 . 0.95 ?
C128 C129 . 1.37(4) ?
C128 H128 . 0.95 ?
C129 C130 . 1.40(2) ?
C129 H129 . 0.95 ?
C130 H130 . 0.95 ?
B1 F1 . 1.26(4) ?
B1 F2 . 1.386(17) ?
B1 F2 3 1.386(17) ?
B1 F2 2 1.386(17) ?
F3A B2A . 1.3815 ?
F4A B2A . 1.3893 ?
F5A B2A . 1.3842 ?
F6A B2A . 1.3987 ?
F3B B2B . 1.3816 ?
F4B B2B . 1.3893 ?
F5B B2B . 1.3842 ?
F6B B2B . 1.3986 ?
F3C B2C . 1.3816 ?
F4C B2C . 1.3893 ?
F5C B2C . 1.3842 ?
F6C B2C . 1.3986 ?

loop_
_platon_squeeze_void_nr
_platon_squeeze_void_average_x
_platon_squeeze_void_average_y
_platon_squeeze_void_average_z
_platon_squeeze_void_volume
_platon_squeeze_void_count_electrons
_platon_squeeze_void_content
1 1.000 0.000 0.200 1502 490 ' '
2 0.667 0.333 0.533 1519 491 ' '
3 0.333 -0.333 0.867 1513 491 ' '
